data_7249945
loop_
_publ_author_name
'Smith, Jordan N.'
'White, Nicholas G.'

_publ_section_title
;
 Structural diversity in 1D hydrogen-bonded chains assembled through
 bis(triazole) self-association
;
_journal_issue 11
_journal_name_full CrystEngComm
_journal_page_first 1568
_journal_page_last 1574
_journal_paper_doi 10.1039/D5CE00020C
_journal_volume 27
_journal_year 2025
_chemical_formula_moiety 'C52 H46 N12, 2(C H Cl3)'
_chemical_formula_sum 'C54 H48 Cl6 N12'
_chemical_formula_weight 1077.74
_space_group_crystal_system monoclinic
_space_group_IT_number 4
_space_group_name_Hall 'P 2yb'
_space_group_name_H-M_alt 'P 1 21 1'
_atom_sites_solution_hydrogens geom
_atom_sites_solution_primary dual
_audit_creation_date 2023-06-01
_audit_creation_method
;
Olex2 1.5
(compiled 2023.03.06 svn.rbb2c1857 for OlexSys, GUI svn.r6748)
;
_audit_update_record
;
2024-07-25 deposited with the CCDC.	2025-02-05 downloaded from the CCDC.
;
_cell_angle_alpha 90
_cell_angle_beta 115.695(4)
_cell_angle_gamma 90
_cell_formula_units_Z 4
_cell_length_a 10.6444(3)
_cell_length_b 49.4450(13)
_cell_length_c 11.0340(4)
_cell_measurement_reflns_used 2781
_cell_measurement_temperature 150.00(10)
_cell_measurement_theta_max 64.8110
_cell_measurement_theta_min 4.4350
_cell_volume 5233.1(3)
_computing_cell_refinement 'CrysAlisPro 1.171.42.67a (Rigaku OD, 2022)'
_computing_data_collection 'CrysAlisPro 1.171.42.67a (Rigaku OD, 2022)'
_computing_data_reduction 'CrysAlisPro 1.171.42.67a (Rigaku OD, 2022)'
_computing_molecular_graphics 'Olex2 1.5 (Dolomanov et al., 2009)'
_computing_publication_material 'Olex2 1.5 (Dolomanov et al., 2009)'
_computing_structure_refinement 'SHELXL 2018/3 (Sheldrick, 2015)'
_computing_structure_solution 'SHELXT 2018/2 (Sheldrick, 2018)'
_diffrn_ambient_environment N~2~
_diffrn_ambient_temperature 150.00(10)
_diffrn_detector 'CCD plate'
_diffrn_detector_area_resol_mean 16.2595
_diffrn_detector_type EosS2
_diffrn_measured_fraction_theta_full 0.989
_diffrn_measured_fraction_theta_max 0.989
_diffrn_measurement_details
;
List of Runs (angles in degrees, time in seconds):

  # Type    Start    End  Width  t~exp~   \w     \q     \k     \f   Frames
#--------------------------------------------------------------------------
  1  \w   -107.00  -7.00   1.00    7.50    --  -36.03 -19.00-150.00  100
  2  \w     32.00  89.00   1.00    7.50    --   36.03-125.00  90.00   57
  3  \w    105.00 154.00   1.00   27.50    --   93.63  77.00  90.00   49
  4  \w     36.00 108.00   1.00   27.50    --   93.63-111.00-180.00   72
  5  \w    121.00 161.00   1.00   27.50    --   93.63  77.00  30.00   40
  6  \w     26.00 106.00   1.00   27.50    --   93.63 -95.00 -60.00   80
  7  \w     27.00  89.00   1.00   27.50    --   93.63 -61.00   0.00   62
  8  \w    103.00 159.00   1.00   27.50    --   93.63  77.00-120.00   56
  9  \w     81.00 141.00   1.00   27.50    --   93.63  30.00-150.00   60
;
_diffrn_measurement_device 'four-circle diffractometer'
_diffrn_measurement_device_type 'SuperNova, Dual, Cu at home/near, EosS2'
_diffrn_measurement_method '\w scans'
_diffrn_orient_matrix_type 'CrysAlisPro convention (1999,Acta A55,543-557)'
_diffrn_orient_matrix_UB_11 -0.0775017000
_diffrn_orient_matrix_UB_12 -0.0257067000
_diffrn_orient_matrix_UB_13 -0.0735089000
_diffrn_orient_matrix_UB_21 0.1155848000
_diffrn_orient_matrix_UB_22 -0.0175972000
_diffrn_orient_matrix_UB_23 0.1047968000
_diffrn_orient_matrix_UB_31 -0.0803257000
_diffrn_orient_matrix_UB_32 -0.0005051000
_diffrn_orient_matrix_UB_33 0.0872422000
_diffrn_radiation_monochromator mirror
_diffrn_radiation_probe x-ray
_diffrn_radiation_type 'Cu K\a'
_diffrn_radiation_wavelength 1.54184
_diffrn_reflns_av_R_equivalents 0.0525
_diffrn_reflns_av_unetI/netI 0.0917
_diffrn_reflns_Laue_measured_fraction_full 0.989
_diffrn_reflns_Laue_measured_fraction_max 0.989
_diffrn_reflns_limit_h_max 9
_diffrn_reflns_limit_h_min -12
_diffrn_reflns_limit_k_max 55
_diffrn_reflns_limit_k_min -56
_diffrn_reflns_limit_l_max 12
_diffrn_reflns_limit_l_min -10
_diffrn_reflns_number 15475
_diffrn_reflns_point_group_measured_fraction_full 0.692
_diffrn_reflns_point_group_measured_fraction_max 0.692
_diffrn_reflns_theta_full 62.385
_diffrn_reflns_theta_max 62.385
_diffrn_reflns_theta_min 3.576
_diffrn_source 'micro-focus sealed X-ray tube'
_diffrn_source_type 'SuperNova (Cu) X-ray Source'
_exptl_absorpt_coefficient_mu 3.394
_exptl_absorpt_correction_T_max 1.00000
_exptl_absorpt_correction_T_min 0.91900
_exptl_absorpt_correction_type multi-scan
_exptl_absorpt_process_details
;
CrysAlisPro 1.171.42.67a (Rigaku Oxford Diffraction, 2022)
Empirical absorption correction using spherical harmonics,
implemented in SCALE3 ABSPACK scaling algorithm.
;
_exptl_crystal_colour colourless
_exptl_crystal_colour_primary colourless
_exptl_crystal_density_diffrn 1.368
_exptl_crystal_description block
_exptl_crystal_F_000 2232
_exptl_crystal_preparation 'Crytals were grown by evaporation of a chloroform solution.'
_exptl_crystal_size_max 0.14
_exptl_crystal_size_mid 0.11
_exptl_crystal_size_min 0.04
_refine_diff_density_max 0.882
_refine_diff_density_min -0.520
_refine_diff_density_rms 0.076
_refine_ls_abs_structure_details
;
 Flack x determined using 2005 quotients [(I+)-(I-)]/[(I+)+(I-)]
 (Parsons, Flack and Wagner, Acta Cryst. B69 (2013) 249-259).
;
_refine_ls_abs_structure_Flack 0.30(2)
_refine_ls_extinction_method none
_refine_ls_goodness_of_fit_ref 1.053
_refine_ls_hydrogen_treatment constr
_refine_ls_matrix_type full
_refine_ls_number_parameters 1305
_refine_ls_number_reflns 11518
_refine_ls_number_restraints 1
_refine_ls_restrained_S_all 1.053
_refine_ls_R_factor_all 0.0873
_refine_ls_R_factor_gt 0.0715
_refine_ls_shift/su_max 0.000
_refine_ls_shift/su_mean 0.000
_refine_ls_structure_factor_coef Fsqd
_refine_ls_weighting_details 'w=1/[\s^2^(Fo^2^)+(0.0863P)^2^+4.2408P] where P=(Fo^2^+2Fc^2^)/3'
_refine_ls_weighting_scheme calc
_refine_ls_wR_factor_gt 0.1716
_refine_ls_wR_factor_ref 0.1850
_reflns_Friedel_coverage 0.381
_reflns_Friedel_fraction_full 0.387
_reflns_Friedel_fraction_max 0.387
_reflns_number_gt 9540
_reflns_number_total 11518
_reflns_threshold_expression 'I > 2\s(I)'
_cod_data_source_file d5ce00020c2.cif
_cod_data_source_block 1_chloroform
_cod_depositor_comments 'Adding full bibliography for 7249942--7249945.cif.'
_cod_database_code 7249945
_shelx_shelxl_version_number 2018/3
_chemical_oxdiff_formula 'C60 H80 N12'
_chemical_oxdiff_usercomment jns_219_261
_shelx_space_group_comment
;
The symmetry employed for this shelxl refinement is uniquely defined
by the following loop, which should always be used as a source of
symmetry information in preference to the above space-group names.
They are only intended as comments.
;
_shelx_estimated_absorpt_t_max 0.876
_shelx_estimated_absorpt_t_min 0.648
_reflns_odcompleteness_completeness 98.87
_reflns_odcompleteness_iscentric 1
_reflns_odcompleteness_theta 62.30
_olex2_refinement_description
;
1.a Ternary CH refined with riding coordinates:
 C101(H101), C104(H104), C102(H102), C103(H103)
1.b Secondary CH2 refined with riding coordinates:
 C46(H46A,H46B), C39(H39A,H39B), C13(H13A,H13B), C98(H98A,H98B), C20(H20A,
 H20B), C65(H65A,H65B), C72(H72A,H72B), C91(H91A,H91B)
1.c Aromatic/amide H refined with riding coordinates:
 C4(H4), C30(H30), C90(H90), C82(H82), C56(H56), C88(H88), C36(H36), C62(H62),
 C12(H12), C10(H10), C38(H38), C64(H64), C67(H67), C52(H52), C94(H94), C93(H93),
  C95(H95), C24(H24), C19(H19), C16(H16), C48(H48), C15(H15), C50(H50),
 C49(H49), C51(H51), C69(H69), C68(H68), C71(H71), C18(H18), C108(H108),
 C70(H70), C25(H25), C78(H78), C17(H17), C45(H45), C100(H100), C23(H23),
 C96(H96), C41(H41), C106(H106), C97(H97), C22(H22), C107(H107), C105(H105),
 C26(H26), C77(H77), C44(H44), C74(H74), C43(H43), C42(H42), C75(H75), C76(H76)
1.d Idealised Me refined as rotating group:
 C34(H34A,H34B,H34C), C86(H86A,H86B,H86C), C7(H7A,H7B,H7C), C59(H59A,H59B,
 H59C), C33(H33A,H33B,H33C), C85(H85A,H85B,H85C), C8(H8A,H8B,H8C), C60(H60A,
 H60B,H60C)
;
_ins_header
;
TITL jns2202 in P2(1) 
REM P2(1) (#4 in standard setting)
CELL 1.54184  10.644399  49.444959  11.034046  90.0000 115.6949  90.0000
ZERR    4.00   0.000333   0.001294   0.000395   0.0000   0.0042   0.0000
LATT -1
SYMM -x, y+1/2,-z 
SFAC C H N
UNIT 240.00 320.00 48.00
REM  CrysAlisPro recorded range (K): Min=150.0; max=150.0; aver:150.0
TEMP -123
SIZE 0.04 0.11 0.14
TREF
HKLF 4
END
;
_olex2_submission_special_instructions 'No special instructions were received'
_oxdiff_exptl_absorpt_empirical_details
;
Empirical correction (ABSPACK) includes:
- Absorption correction using spherical harmonics
- Frame scaling
;
_oxdiff_exptl_absorpt_empirical_full_max 1.367
_oxdiff_exptl_absorpt_empirical_full_min 0.808

loop_
_space_group_symop_operation_xyz
'x, y, z'
'-x, y+1/2, -z'

loop_
_atom_site_label
_atom_site_type_symbol
_atom_site_fract_x
_atom_site_fract_y
_atom_site_fract_z
_atom_site_U_iso_or_equiv
_atom_site_adp_type
_atom_site_occupancy
_atom_site_site_symmetry_order
_atom_site_calc_flag
_atom_site_refinement_flags_posn
_atom_site_refinement_flags_adp
_atom_site_refinement_flags_occupancy
_atom_site_disorder_assembly
_atom_site_disorder_group
Cl1 Cl 0.9705(3) 0.66859(7) 0.6700(3) 0.0473(7) Uani 1 1 d . . . . .
Cl2 Cl 1.2161(3) 0.63615(7) 0.7151(3) 0.0569(8) Uani 1 1 d . . . . .
Cl10 Cl 0.7172(3) 0.36724(6) 0.5545(3) 0.0537(7) Uani 1 1 d . . . . .
Cl4 Cl 0.7429(4) 0.54266(9) 0.8919(4) 0.0718(10) Uani 1 1 d . . . . .
Cl12 Cl 0.5835(4) 0.34113(8) 0.2979(3) 0.0662(9) Uani 1 1 d . . . . .
Cl9 Cl 0.6026(4) 0.48499(7) 0.2102(5) 0.0773(11) Uani 1 1 d . . . . .
Cl11 Cl 0.4495(4) 0.34137(10) 0.4739(4) 0.0821(12) Uani 1 1 d . . . . .
Cl3 Cl 1.0152(6) 0.65010(9) 0.4474(4) 0.1054(19) Uani 1 1 d . . . . .
Cl6 Cl 0.5507(4) 0.49873(9) 0.7866(6) 0.0925(13) Uani 1 1 d . . . . .
Cl7 Cl 0.8148(4) 0.52527(9) 0.3002(5) 0.0943(14) Uani 1 1 d . . . . .
Cl8 Cl 0.8655(5) 0.47622(9) 0.1928(5) 0.0929(14) Uani 1 1 d . . . . .
Cl5 Cl 0.6922(7) 0.51999(9) 0.6363(4) 0.1048(18) Uani 1 1 d . . . . .
N15 N 1.1722(7) 0.55996(16) 1.5917(7) 0.0236(15) Uani 1 1 d . . . . .
N17 N 1.6079(7) 0.67951(16) 1.4527(7) 0.0254(16) Uani 1 1 d . . . . .
N10 N 0.5875(6) 0.41893(16) 0.3158(7) 0.0235(15) Uani 1 1 d . . . . .
N18 N 1.5976(7) 0.68297(15) 1.3281(7) 0.0227(15) Uani 1 1 d . . . . .
N1 N 0.1170(7) 0.41124(16) -0.6081(7) 0.0229(15) Uani 1 1 d . . . . .
N24 N 0.6494(7) 0.57690(16) 0.4538(7) 0.0236(16) Uani 1 1 d . . . . .
N12 N 0.7707(6) 0.43702(15) 0.4681(7) 0.0220(15) Uani 1 1 d . . . . .
N9 N 1.1015(7) 0.31919(15) 0.1567(7) 0.0208(15) Uani 1 1 d . . . . .
N14 N 1.3092(6) 0.56105(16) 1.6258(7) 0.0226(15) Uani 1 1 d . . . . .
N16 N 1.5024(7) 0.66427(16) 1.4412(7) 0.0237(15) Uani 1 1 d . . . . .
N23 N 0.7837(7) 0.57792(16) 0.4762(7) 0.0255(16) Uani 1 1 d . . . . .
N6 N -0.0813(7) 0.30862(15) -0.3845(7) 0.0215(15) Uani 1 1 d . . . . .
N2 N 0.1084(6) 0.42543(16) -0.7102(7) 0.0243(16) Uani 1 1 d . . . . .
N7 N 1.0006(6) 0.33636(15) 0.2696(6) 0.0199(14) Uani 1 1 d . . . . .
N3 N 0.2383(7) 0.42970(15) -0.6961(7) 0.0218(15) Uani 1 1 d . . . . .
N8 N 1.1070(7) 0.32112(16) 0.2811(7) 0.0246(15) Uani 1 1 d . . . . .
N13 N 1.3242(7) 0.57718(16) 1.5368(7) 0.0237(15) Uani 1 1 d . . . . .
N11 N 0.6340(7) 0.43388(16) 0.4275(7) 0.0233(15) Uani 1 1 d . . . . .
N19 N 0.5628(7) 0.67407(16) 0.9590(7) 0.0240(16) Uani 1 1 d . . . . .
N21 N 0.4136(7) 0.69322(15) 0.7823(7) 0.0234(15) Uani 1 1 d . . . . .
N22 N 0.8519(7) 0.59123(17) 0.5893(7) 0.0269(17) Uani 1 1 d . . . . .
N5 N -0.0430(7) 0.31235(16) -0.2517(7) 0.0260(16) Uani 1 1 d . . . . .
N20 N 0.4520(7) 0.68938(17) 0.9131(7) 0.0273(16) Uani 1 1 d . . . . .
N4 N 0.0687(7) 0.32814(16) -0.2065(7) 0.0248(16) Uani 1 1 d . . . . .
C29 C 0.8045(7) 0.36184(17) 0.0997(8) 0.0174(16) Uani 1 1 d . . . . .
C4 C 0.1914(8) 0.37021(18) -0.4078(8) 0.0200(17) Uani 1 1 d . . . . .
H4 H 0.106420 0.368963 -0.487155 0.024 Uiso 1 1 calc R U . . .
C27 C 0.5718(7) 0.37673(17) -0.0496(8) 0.0182(16) Uani 1 1 d . . . . .
C9 C 0.2534(7) 0.40571(17) -0.5244(7) 0.0171(16) Uani 1 1 d . . . . .
C30 C 0.8038(8) 0.37923(17) 0.1966(8) 0.0188(16) Uani 1 1 d . . . . .
H30 H 0.883646 0.380121 0.280777 0.023 Uiso 1 1 calc R U . . .
C90 C 0.6298(8) 0.58921(17) 0.5519(8) 0.0181(16) Uani 1 1 d . . . . .
H90 H 0.544504 0.591044 0.559237 0.022 Uiso 1 1 calc R U . . .
C5 C 0.2118(8) 0.35329(17) -0.2998(7) 0.0169(16) Uani 1 1 d . . . . .
C81 C 0.7122(8) 0.64897(16) 0.8689(8) 0.0155(15) Uani 1 1 d . . . . .
C82 C 0.6918(8) 0.63328(18) 0.7590(7) 0.0184(16) Uani 1 1 d . . . . .
H82 H 0.607603 0.635160 0.679267 0.022 Uiso 1 1 calc R U . . .
C84 C 0.9180(8) 0.61187(18) 0.8811(7) 0.0179(16) Uani 1 1 d . . . . .
C2 C 0.4166(8) 0.39112(17) -0.2873(8) 0.0185(16) Uani 1 1 d . . . . .
C35 C 0.9283(8) 0.34412(17) 0.1375(8) 0.0194(17) Uani 1 1 d . . . . .
C37 C 0.6988(8) 0.41313(18) 0.2887(8) 0.0226(18) Uani 1 1 d . . . . .
C55 C 1.1858(8) 0.60495(17) 1.3404(7) 0.0183(17) Uani 1 1 d . . . . .
C83 C 0.7931(8) 0.61439(18) 0.7615(7) 0.0178(16) Uani 1 1 d . . . . .
C3 C 0.2912(8) 0.38885(16) -0.4035(8) 0.0168(16) Uani 1 1 d . . . . .
C56 C 1.2979(8) 0.62192(16) 1.3639(8) 0.0163(16) Uani 1 1 d . . . . .
H56 H 1.377184 0.620949 1.448495 0.020 Uiso 1 1 calc R U . . .
C28 C 0.6880(8) 0.36056(18) -0.0266(8) 0.0200(17) Uani 1 1 d . . . . .
C79 C 0.9374(8) 0.62871(17) 0.9910(8) 0.0190(16) Uani 1 1 d . . . . .
C80 C 0.8372(8) 0.64727(18) 0.9871(8) 0.0208(17) Uani 1 1 d . . . . .
C57 C 1.2991(7) 0.64031(16) 1.2689(7) 0.0160(16) Uani 1 1 d . . . . .
C1 C 0.4403(8) 0.37416(17) -0.1787(7) 0.0173(16) Uani 1 1 d . . . . .
C88 C 0.4986(8) 0.67975(18) 0.7401(8) 0.0213(17) Uani 1 1 d . . . . .
H88 H 0.492491 0.678947 0.651695 0.026 Uiso 1 1 calc R U . . .
C87 C 0.5961(8) 0.66747(18) 0.8549(8) 0.0207(17) Uani 1 1 d . . . . .
C6 C 0.3395(8) 0.35500(17) -0.1839(8) 0.0200(17) Uani 1 1 d . . . . .
C61 C 1.1969(8) 0.58612(17) 1.4476(8) 0.0184(17) Uani 1 1 d . . . . .
C36 C 0.9932(8) 0.33283(18) 0.0659(8) 0.0212(17) Uani 1 1 d . . . . .
H36 H 0.966899 0.334389 -0.027861 0.025 Uiso 1 1 calc R U . . .
C54 C 1.0655(8) 0.60711(18) 1.2158(8) 0.0191(17) Uani 1 1 d . . . . .
C89 C 0.7586(8) 0.59869(18) 0.6400(8) 0.0201(17) Uani 1 1 d . . . . .
C63 C 1.4236(8) 0.65779(17) 1.3086(8) 0.0196(17) Uani 1 1 d . . . . .
C62 C 1.0991(8) 0.57497(18) 1.4843(9) 0.0230(18) Uani 1 1 d . . . . .
H62 H 1.000959 0.577515 1.441766 0.028 Uiso 1 1 calc R U . . .
C53 C 1.0670(8) 0.62549(18) 1.1198(8) 0.0189(16) Uani 1 1 d . . . . .
C12 C 0.0036(8) 0.32233(19) -0.4259(8) 0.0220(18) Uani 1 1 d . . . . .
H12 H -0.001770 0.323139 -0.514031 0.026 Uiso 1 1 calc R U . . .
C14 C 0.2411(8) 0.4751(2) -0.7885(8) 0.0245(18) Uani 1 1 d . . . . .
C32 C 0.5694(8) 0.39473(18) 0.0490(8) 0.0198(17) Uani 1 1 d . . . . .
C10 C 0.3330(8) 0.41786(19) -0.5809(8) 0.0236(18) Uani 1 1 d . . . . .
H10 H 0.431693 0.417913 -0.546963 0.028 Uiso 1 1 calc R U . . .
C38 C 0.8162(8) 0.42460(19) 0.3852(9) 0.0253(19) Uani 1 1 d . . . . .
H38 H 0.908436 0.424010 0.392552 0.030 Uiso 1 1 calc R U . . .
C92 C 0.2958(8) 0.7373(2) 0.7565(9) 0.0261(19) Uani 1 1 d . . . . .
C58 C 1.1833(8) 0.64201(18) 1.1429(8) 0.0221(18) Uani 1 1 d . . . . .
C11 C 0.0987(8) 0.33476(18) -0.3121(8) 0.0207(17) Uani 1 1 d . . . . .
C31 C 0.6871(7) 0.39593(17) 0.1745(7) 0.0175(16) Uani 1 1 d . . . . .
C47 C 0.8979(8) 0.43507(19) 0.7170(8) 0.0249(18) Uani 1 1 d . . . . .
C34 C 0.4435(8) 0.4120(2) 0.0192(9) 0.028(2) Uani 1 1 d . . . . .
H34A H 0.382108 0.402871 0.051579 0.043 Uiso 1 1 calc R U . . .
H34B H 0.393403 0.414850 -0.078075 0.043 Uiso 1 1 calc R U . . .
H34C H 0.472860 0.429454 0.064619 0.043 Uiso 1 1 calc R U . . .
C64 C 1.4857(8) 0.67000(18) 1.2370(8) 0.0227(17) Uani 1 1 d . . . . .
H64 H 1.455762 0.669402 1.142407 0.027 Uiso 1 1 calc R U . . .
C46 C 0.8524(8) 0.45208(19) 0.5933(8) 0.0253(19) Uani 1 1 d . . . . .
H46A H 0.795369 0.467291 0.600209 0.030 Uiso 1 1 calc R U . . .
H46B H 0.935854 0.459829 0.588470 0.030 Uiso 1 1 calc R U . . .
C86 C 1.0276(9) 0.5915(2) 0.8938(9) 0.028(2) Uani 1 1 d . . . . .
H86A H 0.984968 0.576844 0.828709 0.042 Uiso 1 1 calc R U . . .
H86B H 1.068861 0.583974 0.985027 0.042 Uiso 1 1 calc R U . . .
H86C H 1.100305 0.600229 0.875776 0.042 Uiso 1 1 calc R U . . .
C39 C 1.2073(8) 0.30299(19) 0.1352(9) 0.0258(19) Uani 1 1 d . . . . .
H39A H 1.301347 0.307643 0.205052 0.031 Uiso 1 1 calc R U . . .
H39B H 1.203901 0.307530 0.046402 0.031 Uiso 1 1 calc R U . . .
C40 C 1.1825(8) 0.27313(19) 0.1409(9) 0.0256(19) Uani 1 1 d . . . . .
C99 C 0.5295(8) 0.5737(2) 0.2048(9) 0.0278(19) Uani 1 1 d . . . . .
C7 C 0.5271(8) 0.4117(2) -0.2770(9) 0.028(2) Uani 1 1 d . . . . .
H7A H 0.576507 0.405388 -0.328658 0.042 Uiso 1 1 calc R U . . .
H7B H 0.593655 0.413990 -0.182462 0.042 Uiso 1 1 calc R U . . .
H7C H 0.482385 0.429136 -0.313105 0.042 Uiso 1 1 calc R U . . .
C67 C 1.1536(9) 0.5004(2) 1.5704(8) 0.0284(19) Uani 1 1 d . . . . .
H67 H 1.123338 0.509451 1.486642 0.034 Uiso 1 1 calc R U . . .
C66 C 1.1623(9) 0.51449(19) 1.6822(9) 0.0265(19) Uani 1 1 d . . . . .
C13 C 0.2623(8) 0.44567(19) -0.7967(8) 0.0232(18) Uani 1 1 d . . . . .
H13A H 0.198304 0.439203 -0.887646 0.028 Uiso 1 1 calc R U . . .
H13B H 0.358894 0.442514 -0.784594 0.028 Uiso 1 1 calc R U . . .
C59 C 0.9399(8) 0.5897(2) 1.1865(9) 0.0280(19) Uani 1 1 d . . . . .
H59A H 0.969793 0.571090 1.214798 0.042 Uiso 1 1 calc R U . . .
H59B H 0.878716 0.590051 1.089827 0.042 Uiso 1 1 calc R U . . .
H59C H 0.889203 0.596653 1.235908 0.042 Uiso 1 1 calc R U . . .
C52 C 0.8566(9) 0.4415(2) 0.8175(10) 0.035(2) Uani 1 1 d . . . . .
H52 H 0.798079 0.456646 0.807142 0.042 Uiso 1 1 calc R U . . .
C94 C 0.4151(10) 0.7790(2) 0.8421(10) 0.037(2) Uani 1 1 d . . . . .
H94 H 0.497751 0.789538 0.870830 0.044 Uiso 1 1 calc R U . . .
C33 C 0.6846(8) 0.3416(2) -0.1358(8) 0.028(2) Uani 1 1 d . . . . .
H33A H 0.745780 0.348531 -0.174070 0.042 Uiso 1 1 calc R U . . .
H33B H 0.588995 0.340272 -0.206631 0.042 Uiso 1 1 calc R U . . .
H33C H 0.716697 0.323598 -0.097278 0.042 Uiso 1 1 calc R U . . .
C93 C 0.4145(9) 0.7531(2) 0.7974(9) 0.032(2) Uani 1 1 d . . . . .
H93 H 0.496058 0.745975 0.794582 0.038 Uiso 1 1 calc R U . . .
C95 C 0.2996(11) 0.7900(2) 0.8459(10) 0.038(2) Uani 1 1 d . . . . .
H95 H 0.301401 0.808053 0.875504 0.046 Uiso 1 1 calc R U . . .
C24 C -0.1893(10) 0.2099(2) -0.3285(10) 0.034(2) Uani 1 1 d . . . . .
H24 H -0.185584 0.191495 -0.303076 0.041 Uiso 1 1 calc R U . . .
C73 C 1.6762(10) 0.7294(2) 1.3126(10) 0.033(2) Uani 1 1 d . . . . .
C19 C 0.3160(10) 0.4894(2) -0.6708(9) 0.034(2) Uani 1 1 d . . . . .
H19 H 0.382674 0.480307 -0.594109 0.041 Uiso 1 1 calc R U . . .
C85 C 0.8634(9) 0.6649(2) 1.1048(8) 0.029(2) Uani 1 1 d . . . . .
H85A H 0.825883 0.656280 1.162139 0.044 Uiso 1 1 calc R U . . .
H85B H 0.817524 0.682423 1.073443 0.044 Uiso 1 1 calc R U . . .
H85C H 0.963942 0.667688 1.156489 0.044 Uiso 1 1 calc R U . . .
C98 C 0.5448(9) 0.5628(2) 0.3365(8) 0.029(2) Uani 1 1 d . . . . .
H98A H 0.453503 0.564049 0.339772 0.035 Uiso 1 1 calc R U . . .
H98B H 0.570313 0.543477 0.342128 0.035 Uiso 1 1 calc R U . . .
C16 C 0.1293(11) 0.5166(2) -0.8930(13) 0.048(3) Uani 1 1 d . . . . .
H16 H 0.068461 0.526056 -0.971494 0.058 Uiso 1 1 calc R U . . .
C48 C 0.9852(10) 0.4126(2) 0.7365(10) 0.034(2) Uani 1 1 d . . . . .
H48 H 1.016108 0.408045 0.670165 0.041 Uiso 1 1 calc R U . . .
C15 C 0.1452(10) 0.4890(2) -0.8988(10) 0.035(2) Uani 1 1 d . . . . .
H15 H 0.089827 0.479476 -0.979122 0.042 Uiso 1 1 calc R U . . .
C50 C 0.9839(10) 0.4034(2) 0.9488(10) 0.037(2) Uani 1 1 d . . . . .
H50 H 1.011870 0.392566 1.027166 0.044 Uiso 1 1 calc R U . . .
C8 C 0.3708(9) 0.3365(2) -0.0648(8) 0.0281(19) Uani 1 1 d . . . . .
H8A H 0.471893 0.334194 -0.014823 0.042 Uiso 1 1 calc R U . . .
H8B H 0.327064 0.318856 -0.096870 0.042 Uiso 1 1 calc R U . . .
H8C H 0.333692 0.344490 -0.005743 0.042 Uiso 1 1 calc R U . . .
C20 C -0.2073(9) 0.2926(2) -0.4631(10) 0.033(2) Uani 1 1 d . . . . .
H20A H -0.222393 0.292088 -0.558178 0.040 Uiso 1 1 calc R U . . .
H20B H -0.288889 0.301613 -0.460034 0.040 Uiso 1 1 calc R U . . .
C49 C 1.0263(11) 0.3971(2) 0.8507(10) 0.042(2) Uani 1 1 d . . . . .
H49 H 1.084571 0.381813 0.862080 0.050 Uiso 1 1 calc R U . . .
C51 C 0.9005(10) 0.4258(2) 0.9319(10) 0.040(2) Uani 1 1 d . . . . .
H51 H 0.872773 0.430446 1.000296 0.048 Uiso 1 1 calc R U . . .
C60 C 1.1798(9) 0.6616(2) 1.0380(9) 0.030(2) Uani 1 1 d . . . . .
H60A H 1.223701 0.678662 1.081276 0.045 Uiso 1 1 calc R U . . .
H60B H 1.082824 0.665069 0.974105 0.045 Uiso 1 1 calc R U . . .
H60C H 1.230608 0.654058 0.990129 0.045 Uiso 1 1 calc R U . . .
C69 C 1.2327(10) 0.4599(2) 1.7035(11) 0.039(2) Uani 1 1 d . . . . .
H69 H 1.257643 0.441285 1.711193 0.047 Uiso 1 1 calc R U . . .
C68 C 1.1881(10) 0.4734(2) 1.5787(11) 0.036(2) Uani 1 1 d . . . . .
H68 H 1.182130 0.464007 1.501403 0.043 Uiso 1 1 calc R U . . .
C65 C 1.1215(9) 0.5437(2) 1.6744(10) 0.031(2) Uani 1 1 d . . . . .
H65A H 1.018602 0.545030 1.635520 0.037 Uiso 1 1 calc R U . . .
H65B H 1.159835 0.551315 1.766451 0.037 Uiso 1 1 calc R U . . .
C71 C 1.2083(10) 0.5007(2) 1.8038(9) 0.033(2) Uani 1 1 d . . . . .
H71 H 1.218306 0.510196 1.882407 0.039 Uiso 1 1 calc R U . . .
C18 C 0.2949(12) 0.5166(2) -0.6639(11) 0.044(3) Uani 1 1 d . . . . .
H18 H 0.345647 0.526024 -0.581862 0.052 Uiso 1 1 calc R U . . .
C108 C 0.4755(10) 0.5562(2) 0.0914(9) 0.036(2) Uani 1 1 d . . . . .
H108 H 0.451271 0.538054 0.100616 0.043 Uiso 1 1 calc R U . . .
C70 C 1.2392(11) 0.4739(2) 1.8121(11) 0.040(2) Uani 1 1 d . . . . .
H70 H 1.265897 0.464774 1.895401 0.048 Uiso 1 1 calc R U . . .
C25 C -0.3092(12) 0.2254(2) -0.3593(13) 0.046(3) Uani 1 1 d . . . . .
H25 H -0.387274 0.217724 -0.351534 0.055 Uiso 1 1 calc R U . . .
C78 C 1.7570(11) 0.7445(3) 1.4250(10) 0.045(3) Uani 1 1 d . . . . .
H78 H 1.828904 0.736001 1.500482 0.054 Uiso 1 1 calc R U . . .
C72 C 1.6997(9) 0.7000(2) 1.3037(10) 0.033(2) Uani 1 1 d . . . . .
H72A H 1.795116 0.695357 1.370671 0.039 Uiso 1 1 calc R U . . .
H72B H 1.693014 0.695911 1.213321 0.039 Uiso 1 1 calc R U . . .
C91 C 0.2900(9) 0.7091(2) 0.7003(9) 0.030(2) Uani 1 1 d . . . . .
H91A H 0.205963 0.699729 0.695716 0.036 Uiso 1 1 calc R U . . .
H91B H 0.281820 0.710547 0.607655 0.036 Uiso 1 1 calc R U . . .
C17 C 0.2012(11) 0.5306(2) -0.7741(12) 0.044(3) Uani 1 1 d . . . . .
H17 H 0.186207 0.549404 -0.768688 0.053 Uiso 1 1 calc R U . . .
C45 C 1.2607(11) 0.2580(2) 0.2542(11) 0.042(3) Uani 1 1 d . . . . .
H45 H 1.330104 0.266432 0.331650 0.051 Uiso 1 1 calc R U . . .
C21 C -0.1974(9) 0.2640(2) -0.4116(9) 0.031(2) Uani 1 1 d . . . . .
C100 C 0.5616(11) 0.6001(2) 0.1845(11) 0.040(2) Uani 1 1 d . . . . .
H100 H 0.596994 0.612126 0.258808 0.048 Uiso 1 1 calc R U . . .
C23 C -0.0762(11) 0.2222(2) -0.3360(11) 0.042(3) Uani 1 1 d . . . . .
H23 H 0.007313 0.212096 -0.311292 0.050 Uiso 1 1 calc R U . . .
C96 C 0.1804(12) 0.7747(2) 0.8068(13) 0.049(3) Uani 1 1 d . . . . .
H96 H 0.099510 0.782180 0.809843 0.059 Uiso 1 1 calc R U . . .
C41 C 1.0792(13) 0.2598(3) 0.0323(11) 0.050(3) Uani 1 1 d . . . . .
H41 H 1.021858 0.269826 -0.045685 0.060 Uiso 1 1 calc R U . . .
C106 C 0.4932(12) 0.5916(3) -0.0501(11) 0.046(3) Uani 1 1 d . . . . .
H106 H 0.483272 0.597544 -0.135646 0.055 Uiso 1 1 calc R U . . .
C97 C 0.1791(10) 0.7485(2) 0.7630(11) 0.039(2) Uani 1 1 d . . . . .
H97 H 0.096967 0.737901 0.736816 0.047 Uiso 1 1 calc R U . . .
C22 C -0.0807(10) 0.2481(2) -0.3776(11) 0.042(3) Uani 1 1 d . . . . .
H22 H -0.001134 0.255530 -0.383393 0.050 Uiso 1 1 calc R U . . .
C107 C 0.4586(11) 0.5657(3) -0.0311(10) 0.046(3) Uani 1 1 d . . . . .
H107 H 0.421406 0.553926 -0.106412 0.055 Uiso 1 1 calc R U . . .
C101 C 1.0399(11) 0.6420(2) 0.6081(11) 0.041(2) Uani 1 1 d . . . . .
H101 H 0.986466 0.625112 0.603737 0.049 Uiso 1 1 calc R U . . .
C105 C 0.5439(11) 0.6091(3) 0.0621(11) 0.047(3) Uani 1 1 d . . . . .
H105 H 0.565755 0.627358 0.051860 0.057 Uiso 1 1 calc R U . . .
C26 C -0.3137(11) 0.2525(3) -0.4020(12) 0.047(3) Uani 1 1 d . . . . .
H26 H -0.395629 0.262922 -0.424424 0.056 Uiso 1 1 calc R U . . .
C77 C 1.7330(15) 0.7721(3) 1.4274(14) 0.060(4) Uani 1 1 d . . . . .
H77 H 1.789397 0.782307 1.504957 0.071 Uiso 1 1 calc R U . . .
C44 C 1.2367(15) 0.2299(3) 0.2537(14) 0.056(4) Uani 1 1 d . . . . .
H44 H 1.291253 0.219391 0.330642 0.068 Uiso 1 1 calc R U . . .
C74 C 1.5689(13) 0.7427(3) 1.2035(11) 0.050(3) Uani 1 1 d . . . . .
H74 H 1.511913 0.732734 1.125143 0.060 Uiso 1 1 calc R U . . .
C43 C 1.1393(18) 0.2183(3) 0.1476(16) 0.065(4) Uani 1 1 d . . . . .
H43 H 1.124810 0.199393 0.149353 0.078 Uiso 1 1 calc R U . . .
C42 C 1.0585(18) 0.2326(3) 0.0355(15) 0.071(4) Uani 1 1 d . . . . .
H42 H 0.988472 0.223720 -0.039930 0.086 Uiso 1 1 calc R U . . .
C104 C 0.5560(11) 0.3590(3) 0.4172(13) 0.056(3) Uani 1 1 d . . . . .
H104 H 0.507912 0.376327 0.375374 0.067 Uiso 1 1 calc R U . . .
C75 C 1.5464(19) 0.7697(3) 1.2097(15) 0.072(4) Uani 1 1 d . . . . .
H75 H 1.472208 0.778369 1.136843 0.087 Uiso 1 1 calc R U . . .
C102 C 0.6214(12) 0.5276(3) 0.7449(11) 0.051(3) Uani 1 1 d . . . . .
H102 H 0.543906 0.540797 0.699214 0.061 Uiso 1 1 calc R U . . .
C76 C 1.6315(17) 0.7846(3) 1.3222(16) 0.063(4) Uani 1 1 d . . . . .
H76 H 1.618077 0.803575 1.324925 0.076 Uiso 1 1 calc R U . . .
C103 C 0.7351(12) 0.4997(2) 0.1798(13) 0.051(3) Uani 1 1 d . . . . .
H103 H 0.694121 0.507841 0.087838 0.061 Uiso 1 1 calc R U . . .

loop_
_atom_site_aniso_label
_atom_site_aniso_U_11
_atom_site_aniso_U_22
_atom_site_aniso_U_33
_atom_site_aniso_U_23
_atom_site_aniso_U_13
_atom_site_aniso_U_12
Cl1 0.0400(12) 0.0671(19) 0.0378(13) -0.0007(13) 0.0197(11) 0.0044(12)
Cl2 0.0336(12) 0.0551(18) 0.0696(19) -0.0166(15) 0.0107(12) -0.0019(12)
Cl10 0.0513(14) 0.0511(17) 0.0473(15) 0.0006(13) 0.0107(12) -0.0036(13)
Cl4 0.0599(17) 0.087(3) 0.063(2) -0.0120(19) 0.0212(15) -0.0243(18)
Cl12 0.087(2) 0.067(2) 0.0479(16) -0.0037(15) 0.0328(16) -0.0197(18)
Cl9 0.0643(19) 0.0438(18) 0.128(3) 0.012(2) 0.045(2) -0.0077(16)
Cl11 0.0652(19) 0.105(3) 0.095(3) -0.042(2) 0.053(2) -0.027(2)
Cl3 0.192(5) 0.088(3) 0.0463(19) 0.0224(19) 0.061(3) 0.087(3)
Cl6 0.0560(18) 0.062(2) 0.153(4) -0.019(3) 0.040(2) -0.0173(18)
Cl7 0.0495(17) 0.069(2) 0.130(4) -0.023(2) 0.0065(19) -0.0010(17)
Cl8 0.118(3) 0.066(2) 0.141(4) 0.001(3) 0.100(3) 0.011(2)
Cl5 0.201(5) 0.062(2) 0.078(3) 0.022(2) 0.086(3) 0.059(3)
N15 0.019(3) 0.029(4) 0.022(4) 0.005(3) 0.009(3) 0.003(3)
N17 0.022(3) 0.031(4) 0.020(4) -0.003(3) 0.005(3) -0.004(3)
N10 0.014(3) 0.034(4) 0.017(3) -0.003(3) 0.001(3) 0.001(3)
N18 0.016(3) 0.026(4) 0.029(4) -0.001(3) 0.013(3) -0.002(3)
N1 0.016(3) 0.030(4) 0.016(3) 0.005(3) 0.001(3) 0.002(3)
N24 0.018(3) 0.035(4) 0.015(3) -0.008(3) 0.005(3) -0.005(3)
N12 0.016(3) 0.030(4) 0.017(3) -0.001(3) 0.004(3) -0.002(3)
N9 0.018(3) 0.024(4) 0.022(4) 0.000(3) 0.009(3) 0.006(3)
N14 0.014(3) 0.030(4) 0.021(4) 0.007(3) 0.005(3) -0.002(3)
N16 0.023(3) 0.027(4) 0.018(3) 0.002(3) 0.007(3) -0.007(3)
N23 0.019(3) 0.036(4) 0.023(4) -0.011(3) 0.011(3) -0.001(3)
N6 0.024(3) 0.022(4) 0.015(3) -0.002(3) 0.006(3) -0.009(3)
N2 0.012(3) 0.037(4) 0.024(4) 0.006(3) 0.007(3) -0.001(3)
N7 0.020(3) 0.023(4) 0.015(3) 0.000(3) 0.005(3) 0.008(3)
N3 0.019(3) 0.025(4) 0.019(3) 0.001(3) 0.006(3) 0.004(3)
N8 0.019(3) 0.031(4) 0.023(4) 0.001(3) 0.008(3) 0.004(3)
N13 0.020(3) 0.029(4) 0.017(3) 0.008(3) 0.003(3) 0.003(3)
N11 0.017(3) 0.030(4) 0.024(4) -0.005(3) 0.010(3) 0.002(3)
N19 0.025(3) 0.030(4) 0.019(3) -0.001(3) 0.012(3) 0.007(3)
N21 0.020(3) 0.026(4) 0.023(4) -0.002(3) 0.009(3) 0.004(3)
N22 0.020(3) 0.040(5) 0.018(4) -0.009(3) 0.006(3) -0.002(3)
N5 0.025(3) 0.029(4) 0.024(4) 0.000(3) 0.011(3) -0.004(3)
N20 0.027(4) 0.035(4) 0.022(4) 0.000(3) 0.012(3) 0.010(3)
N4 0.030(4) 0.028(4) 0.018(3) -0.001(3) 0.012(3) -0.008(3)
C29 0.015(3) 0.022(4) 0.018(4) 0.009(3) 0.010(3) 0.006(3)
C4 0.025(4) 0.021(4) 0.016(4) 0.000(3) 0.011(3) -0.002(4)
C27 0.013(3) 0.021(4) 0.016(4) 0.003(3) 0.002(3) -0.002(3)
C9 0.014(3) 0.024(4) 0.011(4) 0.004(3) 0.004(3) -0.002(3)
C30 0.018(4) 0.020(4) 0.016(4) 0.003(3) 0.005(3) 0.002(3)
C90 0.017(3) 0.019(4) 0.013(4) 0.000(3) 0.001(3) -0.001(3)
C5 0.017(4) 0.020(4) 0.015(4) -0.004(3) 0.009(3) -0.005(3)
C81 0.016(3) 0.013(4) 0.018(4) -0.001(3) 0.008(3) 0.003(3)
C82 0.016(3) 0.026(5) 0.010(4) -0.002(3) 0.003(3) 0.003(3)
C84 0.018(4) 0.026(5) 0.011(4) 0.000(3) 0.008(3) -0.002(3)
C2 0.016(3) 0.021(4) 0.020(4) -0.002(3) 0.009(3) 0.001(3)
C35 0.018(4) 0.019(4) 0.020(4) -0.004(3) 0.008(3) -0.001(3)
C37 0.019(4) 0.026(5) 0.023(4) 0.000(4) 0.009(3) 0.002(3)
C55 0.019(4) 0.021(4) 0.012(4) 0.001(3) 0.003(3) 0.001(3)
C83 0.016(3) 0.025(4) 0.010(4) -0.005(3) 0.004(3) 0.003(3)
C3 0.018(3) 0.016(4) 0.016(4) 0.002(3) 0.007(3) -0.002(3)
C56 0.019(3) 0.015(4) 0.014(4) 0.003(3) 0.006(3) -0.002(3)
C28 0.018(4) 0.026(5) 0.013(4) 0.004(3) 0.004(3) 0.002(3)
C79 0.024(4) 0.020(4) 0.014(4) 0.006(3) 0.008(3) 0.002(3)
C80 0.020(4) 0.024(4) 0.012(4) -0.006(3) 0.002(3) -0.003(3)
C57 0.014(3) 0.017(4) 0.014(4) -0.003(3) 0.003(3) -0.003(3)
C1 0.018(4) 0.019(4) 0.012(4) -0.001(3) 0.003(3) -0.003(3)
C88 0.014(3) 0.023(4) 0.024(4) 0.000(4) 0.006(3) 0.001(3)
C87 0.024(4) 0.020(4) 0.016(4) 0.002(3) 0.006(3) 0.008(3)
C6 0.024(4) 0.021(4) 0.014(4) 0.002(3) 0.007(3) 0.003(3)
C61 0.019(4) 0.021(4) 0.019(4) 0.000(3) 0.012(3) 0.000(3)
C36 0.020(4) 0.025(5) 0.019(4) 0.005(4) 0.009(3) 0.005(3)
C54 0.013(3) 0.025(5) 0.018(4) 0.001(3) 0.006(3) 0.002(3)
C89 0.017(4) 0.025(5) 0.020(4) -0.001(4) 0.010(3) 0.004(3)
C63 0.021(4) 0.015(4) 0.021(4) -0.002(3) 0.007(3) -0.001(3)
C62 0.022(4) 0.024(5) 0.032(5) -0.003(4) 0.020(4) 0.004(3)
C53 0.018(3) 0.019(4) 0.018(4) -0.002(3) 0.005(3) 0.002(3)
C12 0.025(4) 0.028(5) 0.013(4) -0.001(4) 0.009(3) -0.004(4)
C14 0.020(4) 0.034(5) 0.024(4) 0.004(4) 0.013(3) -0.002(4)
C32 0.015(3) 0.024(5) 0.020(4) 0.004(4) 0.007(3) 0.001(3)
C10 0.022(4) 0.033(5) 0.019(4) -0.001(4) 0.012(3) -0.002(4)
C38 0.017(4) 0.034(5) 0.026(4) -0.005(4) 0.011(3) -0.001(4)
C92 0.021(4) 0.030(5) 0.025(4) 0.004(4) 0.007(3) 0.005(4)
C58 0.024(4) 0.027(5) 0.011(4) -0.003(3) 0.004(3) -0.001(4)
C11 0.024(4) 0.023(4) 0.014(4) 0.001(3) 0.007(3) 0.000(3)
C31 0.015(3) 0.022(4) 0.013(4) 0.001(3) 0.004(3) -0.001(3)
C47 0.027(4) 0.027(5) 0.022(4) -0.007(4) 0.011(3) -0.005(4)
C34 0.021(4) 0.036(5) 0.019(4) -0.001(4) 0.000(3) 0.013(4)
C64 0.025(4) 0.023(4) 0.021(4) -0.005(4) 0.010(3) -0.005(4)
C46 0.021(4) 0.028(5) 0.025(4) -0.007(4) 0.008(3) -0.008(4)
C86 0.028(4) 0.030(5) 0.020(4) -0.010(4) 0.005(4) 0.005(4)
C39 0.019(4) 0.030(5) 0.034(5) 0.003(4) 0.017(4) 0.011(4)
C40 0.024(4) 0.027(5) 0.030(5) -0.003(4) 0.015(4) 0.006(4)
C99 0.024(4) 0.035(6) 0.021(4) -0.002(4) 0.006(3) 0.003(4)
C7 0.013(4) 0.033(5) 0.030(5) 0.007(4) 0.002(3) -0.006(4)
C67 0.032(4) 0.032(5) 0.019(4) 0.005(4) 0.009(3) -0.002(4)
C66 0.025(4) 0.023(5) 0.039(5) 0.003(4) 0.021(4) 0.001(4)
C13 0.024(4) 0.027(5) 0.022(4) 0.003(4) 0.013(3) 0.001(4)
C59 0.018(4) 0.034(5) 0.025(4) 0.003(4) 0.003(3) -0.007(4)
C52 0.023(4) 0.043(6) 0.038(5) -0.012(5) 0.011(4) -0.004(4)
C94 0.032(5) 0.037(6) 0.037(5) -0.002(5) 0.011(4) -0.002(4)
C33 0.019(4) 0.040(6) 0.015(4) -0.009(4) -0.001(3) -0.001(4)
C93 0.026(4) 0.036(6) 0.029(5) -0.001(4) 0.009(4) 0.003(4)
C95 0.050(6) 0.030(6) 0.042(6) -0.007(5) 0.026(5) 0.002(5)
C24 0.042(5) 0.026(5) 0.034(5) 0.006(4) 0.015(4) 0.004(4)
C73 0.043(5) 0.029(5) 0.035(5) -0.003(4) 0.025(4) -0.014(4)
C19 0.037(5) 0.036(6) 0.024(5) 0.004(4) 0.007(4) -0.010(4)
C85 0.027(4) 0.039(6) 0.015(4) -0.007(4) 0.004(3) 0.007(4)
C98 0.026(4) 0.035(5) 0.020(4) -0.015(4) 0.003(3) -0.015(4)
C16 0.041(5) 0.028(6) 0.072(8) 0.020(6) 0.021(6) 0.011(5)
C48 0.040(5) 0.029(5) 0.033(5) -0.007(4) 0.016(4) 0.003(4)
C15 0.036(5) 0.030(6) 0.029(5) 0.001(4) 0.006(4) 0.000(4)
C50 0.040(5) 0.036(6) 0.026(5) 0.000(4) 0.007(4) -0.007(5)
C8 0.025(4) 0.031(5) 0.022(4) 0.006(4) 0.004(3) -0.004(4)
C20 0.023(4) 0.039(6) 0.032(5) -0.005(4) 0.006(4) -0.005(4)
C49 0.048(5) 0.033(6) 0.035(6) -0.008(5) 0.009(5) 0.000(5)
C51 0.042(5) 0.058(7) 0.027(5) -0.006(5) 0.020(4) -0.009(5)
C60 0.032(4) 0.027(5) 0.024(4) 0.002(4) 0.005(4) -0.006(4)
C69 0.040(5) 0.020(5) 0.061(7) 0.007(5) 0.025(5) 0.001(4)
C68 0.034(5) 0.033(6) 0.046(6) -0.008(5) 0.022(4) -0.005(4)
C65 0.036(5) 0.031(5) 0.036(5) 0.005(4) 0.026(4) 0.000(4)
C71 0.041(5) 0.031(5) 0.026(5) 0.009(4) 0.015(4) 0.010(4)
C18 0.056(6) 0.037(6) 0.042(6) -0.014(5) 0.025(5) -0.021(5)
C108 0.036(5) 0.044(6) 0.019(5) -0.011(4) 0.004(4) -0.002(4)
C70 0.053(6) 0.033(6) 0.038(6) 0.018(5) 0.022(5) 0.012(5)
C25 0.051(6) 0.036(6) 0.067(8) 0.004(6) 0.040(6) -0.005(5)
C78 0.044(5) 0.058(8) 0.026(5) -0.011(5) 0.010(4) -0.028(6)
C72 0.025(4) 0.038(6) 0.041(5) -0.004(5) 0.020(4) -0.011(4)
C91 0.022(4) 0.033(5) 0.029(5) 0.007(4) 0.006(4) 0.010(4)
C17 0.054(6) 0.030(6) 0.067(8) -0.012(5) 0.043(6) -0.006(5)
C45 0.045(6) 0.047(7) 0.037(6) 0.004(5) 0.019(5) 0.019(5)
C21 0.028(5) 0.037(6) 0.026(5) 0.004(4) 0.010(4) -0.007(4)
C100 0.051(6) 0.029(5) 0.037(6) -0.006(5) 0.017(5) 0.000(5)
C23 0.038(5) 0.032(6) 0.049(6) 0.016(5) 0.013(5) 0.001(5)
C96 0.053(6) 0.043(7) 0.067(8) 0.001(6) 0.041(6) 0.019(6)
C41 0.069(7) 0.048(7) 0.036(6) -0.003(5) 0.024(6) -0.006(6)
C106 0.051(6) 0.060(8) 0.027(5) 0.011(5) 0.016(5) 0.011(6)
C97 0.024(4) 0.040(6) 0.056(6) -0.002(5) 0.020(4) 0.005(4)
C22 0.029(5) 0.049(7) 0.049(6) 0.007(5) 0.020(5) 0.004(5)
C107 0.046(6) 0.068(9) 0.020(5) -0.013(5) 0.010(4) -0.003(6)
C101 0.042(5) 0.037(6) 0.044(6) 0.003(5) 0.019(5) 0.000(5)
C105 0.043(6) 0.050(7) 0.044(6) 0.011(6) 0.015(5) -0.001(5)
C26 0.034(5) 0.045(7) 0.065(7) -0.008(6) 0.024(5) -0.005(5)
C77 0.076(8) 0.050(8) 0.059(8) -0.032(7) 0.036(7) -0.041(7)
C44 0.083(9) 0.046(8) 0.067(9) 0.023(7) 0.058(8) 0.029(7)
C74 0.060(7) 0.045(7) 0.035(6) 0.006(5) 0.013(5) -0.004(6)
C43 0.115(11) 0.031(7) 0.069(9) -0.010(7) 0.059(9) -0.003(8)
C42 0.111(12) 0.045(8) 0.055(8) -0.020(7) 0.034(8) -0.013(8)
C104 0.034(5) 0.044(7) 0.069(8) 0.005(6) 0.004(5) 0.001(5)
C75 0.109(12) 0.043(8) 0.058(9) 0.011(7) 0.030(8) 0.006(8)
C102 0.048(6) 0.053(7) 0.041(6) -0.001(6) 0.009(5) 0.014(6)
C76 0.103(11) 0.030(6) 0.081(10) 0.003(7) 0.062(10) -0.006(7)
C103 0.058(7) 0.034(6) 0.067(8) 0.001(6) 0.032(6) 0.004(6)

loop_
_atom_type_symbol
_atom_type_description
_atom_type_scat_dispersion_real
_atom_type_scat_dispersion_imag
_atom_type_scat_source
C C 0.0181 0.0091 'International Tables Vol C Tables 4.2.6.8 and 6.1.1.4'
H H 0.0000 0.0000 'International Tables Vol C Tables 4.2.6.8 and 6.1.1.4'
Cl Cl 0.3639 0.7018 'International Tables Vol C Tables 4.2.6.8 and 6.1.1.4'
N N 0.0311 0.0180 'International Tables Vol C Tables 4.2.6.8 and 6.1.1.4'

loop_
_exptl_crystal_face_index_h
_exptl_crystal_face_index_k
_exptl_crystal_face_index_l
_exptl_crystal_face_perp_dist
-7 -2 3 0.0512
2 -31 -1 0.0076
-1 31 1 0.0260
1 -2 -7 0.0364
6 3 -1 0.0409
-4 1 7 0.0756

loop_
_geom_angle_atom_site_label_1
_geom_angle_atom_site_label_2
_geom_angle_atom_site_label_3
_geom_angle
_geom_angle_site_symmetry_1
_geom_angle_site_symmetry_3
_geom_angle_publ_flag
N14 N15 C65 119.5(7) . . ?
C62 N15 N14 111.9(7) . . ?
C62 N15 C65 128.6(7) . . ?
N16 N17 N18 106.7(6) . . ?
N11 N10 C37 107.9(6) . . ?
N17 N18 C64 111.0(7) . . ?
N17 N18 C72 121.0(7) . . ?
C64 N18 C72 128.0(7) . . ?
N2 N1 C9 110.4(6) . . ?
N23 N24 C98 121.4(7) . . ?
C90 N24 N23 111.2(7) . . ?
C90 N24 C98 127.4(7) . . ?
N11 N12 C38 112.2(7) . . ?
N11 N12 C46 119.2(6) . . ?
C38 N12 C46 128.5(6) . . ?
N8 N9 C39 120.0(7) . . ?
C36 N9 N8 111.7(6) . . ?
C36 N9 C39 128.3(7) . . ?
N13 N14 N15 106.4(6) . . ?
N17 N16 C63 109.8(6) . . ?
N22 N23 N24 107.4(6) . . ?
N5 N6 C12 111.4(7) . . ?
N5 N6 C20 118.8(7) . . ?
C12 N6 C20 129.7(7) . . ?
N1 N2 N3 107.7(6) . . ?
N8 N7 C35 108.9(6) . . ?
N2 N3 C10 110.4(6) . . ?
N2 N3 C13 120.3(7) . . ?
C10 N3 C13 129.3(7) . . ?
N7 N8 N9 106.6(6) . . ?
N14 N13 C61 109.2(6) . . ?
N12 N11 N10 106.8(6) . . ?
N20 N19 C87 109.2(7) . . ?
N20 N21 C88 111.4(7) . . ?
N20 N21 C91 121.2(7) . . ?
C88 N21 C91 127.4(7) . . ?
N23 N22 C89 108.6(6) . . ?
N4 N5 N6 106.7(6) . . ?
N19 N20 N21 107.7(6) . . ?
N5 N4 C11 108.7(7) . . ?
C30 C29 C35 117.0(7) . . ?
C30 C29 C28 119.9(7) . . ?
C28 C29 C35 123.0(7) . . ?
C5 C4 H4 118.8 . . ?
C3 C4 H4 118.8 . . ?
C3 C4 C5 122.3(8) . . ?
C28 C27 C1 120.5(7) . . ?
C28 C27 C32 121.9(7) . . ?
C32 C27 C1 117.4(7) . . ?
N1 C9 C3 121.2(6) . . ?
N1 C9 C10 106.6(7) . . ?
C10 C9 C3 132.2(7) . . ?
C29 C30 H30 119.0 . . ?
C29 C30 C31 121.9(7) . . ?
C31 C30 H30 119.0 . . ?
N24 C90 H90 127.2 . . ?
N24 C90 C89 105.7(7) . . ?
C89 C90 H90 127.2 . . ?
C4 C5 C6 118.1(7) . . ?
C4 C5 C11 118.5(7) . . ?
C6 C5 C11 123.4(7) . . ?
C82 C81 C80 120.5(7) . . ?
C82 C81 C87 116.6(7) . . ?
C80 C81 C87 122.8(7) . . ?
C81 C82 H82 119.1 . . ?
C81 C82 C83 121.8(7) . . ?
C83 C82 H82 119.1 . . ?
C83 C84 C86 121.5(7) . . ?
C79 C84 C83 118.6(7) . . ?
C79 C84 C86 119.9(7) . . ?
C3 C2 C7 121.4(7) . . ?
C1 C2 C3 119.0(7) . . ?
C1 C2 C7 119.5(7) . . ?
N7 C35 C29 118.9(6) . . ?
C36 C35 N7 107.8(7) . . ?
C36 C35 C29 133.3(7) . . ?
N10 C37 C31 123.0(7) . . ?
C38 C37 N10 109.1(7) . . ?
C38 C37 C31 127.8(7) . . ?
C56 C55 C61 118.0(7) . . ?
C56 C55 C54 118.5(7) . . ?
C54 C55 C61 123.5(7) . . ?
C82 C83 C89 116.7(7) . . ?
C84 C83 C82 118.4(7) . . ?
C84 C83 C89 125.0(7) . . ?
C4 C3 C9 116.1(7) . . ?
C4 C3 C2 119.7(7) . . ?
C2 C3 C9 124.2(7) . . ?
C55 C56 H56 118.6 . . ?
C55 C56 C57 122.8(7) . . ?
C57 C56 H56 118.6 . . ?
C29 C28 C33 121.4(7) . . ?
C27 C28 C29 118.9(7) . . ?
C27 C28 C33 119.7(7) . . ?
C84 C79 C53 118.9(7) . . ?
C80 C79 C84 122.5(7) . . ?
C80 C79 C53 118.5(7) . . ?
C81 C80 C85 121.2(7) . . ?
C79 C80 C81 118.2(7) . . ?
C79 C80 C85 120.6(7) . . ?
C56 C57 C63 117.2(7) . . ?
C56 C57 C58 119.6(7) . . ?
C58 C57 C63 123.1(7) . . ?
C2 C1 C27 120.6(7) . . ?
C2 C1 C6 121.2(7) . . ?
C6 C1 C27 118.2(7) . . ?
N21 C88 H88 127.8 . . ?
N21 C88 C87 104.4(7) . . ?
C87 C88 H88 127.8 . . ?
N19 C87 C81 124.0(7) . . ?
N19 C87 C88 107.3(7) . . ?
C88 C87 C81 128.6(7) . . ?
C5 C6 C1 119.6(7) . . ?
C5 C6 C8 120.9(7) . . ?
C1 C6 C8 119.5(7) . . ?
N13 C61 C55 119.8(7) . . ?
N13 C61 C62 107.4(7) . . ?
C62 C61 C55 132.8(7) . . ?
N9 C36 C35 105.0(7) . . ?
N9 C36 H36 127.5 . . ?
C35 C36 H36 127.5 . . ?
C55 C54 C59 120.6(7) . . ?
C53 C54 C55 118.7(7) . . ?
C53 C54 C59 120.6(7) . . ?
N22 C89 C83 125.2(7) . . ?
C90 C89 N22 107.1(7) . . ?
C90 C89 C83 127.7(7) . . ?
N16 C63 C57 120.4(7) . . ?
C64 C63 N16 106.7(7) . . ?
C64 C63 C57 132.9(8) . . ?
N15 C62 C61 105.1(7) . . ?
N15 C62 H62 127.5 . . ?
C61 C62 H62 127.5 . . ?
C54 C53 C79 118.6(7) . . ?
C54 C53 C58 122.4(7) . . ?
C58 C53 C79 119.0(7) . . ?
N6 C12 H12 127.7 . . ?
N6 C12 C11 104.5(7) . . ?
C11 C12 H12 127.7 . . ?
C19 C14 C13 121.2(8) . . ?
C15 C14 C13 120.5(8) . . ?
C15 C14 C19 118.3(9) . . ?
C27 C32 C34 120.1(7) . . ?
C31 C32 C27 118.5(7) . . ?
C31 C32 C34 121.4(7) . . ?
N3 C10 C9 104.8(7) . . ?
N3 C10 H10 127.6 . . ?
C9 C10 H10 127.6 . . ?
N12 C38 C37 103.9(7) . . ?
N12 C38 H38 128.0 . . ?
C37 C38 H38 128.0 . . ?
C93 C92 C91 121.5(7) . . ?
C93 C92 C97 117.8(9) . . ?
C97 C92 C91 120.6(8) . . ?
C57 C58 C53 118.0(7) . . ?
C57 C58 C60 121.4(8) . . ?
C53 C58 C60 120.6(7) . . ?
N4 C11 C5 123.5(7) . . ?
C12 C11 N4 108.6(7) . . ?
C12 C11 C5 127.8(7) . . ?
C30 C31 C37 116.3(7) . . ?
C32 C31 C30 118.8(7) . . ?
C32 C31 C37 124.8(7) . . ?
C52 C47 C46 120.6(8) . . ?
C52 C47 C48 118.2(9) . . ?
C48 C47 C46 121.1(7) . . ?
C32 C34 H34A 109.5 . . ?
C32 C34 H34B 109.5 . . ?
C32 C34 H34C 109.5 . . ?
H34A C34 H34B 109.5 . . ?
H34A C34 H34C 109.5 . . ?
H34B C34 H34C 109.5 . . ?
N18 C64 C63 105.8(7) . . ?
N18 C64 H64 127.1 . . ?
C63 C64 H64 127.1 . . ?
N12 C46 C47 113.4(7) . . ?
N12 C46 H46A 108.9 . . ?
N12 C46 H46B 108.9 . . ?
C47 C46 H46A 108.9 . . ?
C47 C46 H46B 108.9 . . ?
H46A C46 H46B 107.7 . . ?
C84 C86 H86A 109.5 . . ?
C84 C86 H86B 109.5 . . ?
C84 C86 H86C 109.5 . . ?
H86A C86 H86B 109.5 . . ?
H86A C86 H86C 109.5 . . ?
H86B C86 H86C 109.5 . . ?
N9 C39 H39A 109.4 . . ?
N9 C39 H39B 109.4 . . ?
N9 C39 C40 111.3(6) . . ?
H39A C39 H39B 108.0 . . ?
C40 C39 H39A 109.4 . . ?
C40 C39 H39B 109.4 . . ?
C45 C40 C39 121.3(9) . . ?
C45 C40 C41 117.6(10) . . ?
C41 C40 C39 121.0(9) . . ?
C108 C99 C98 118.1(9) . . ?
C100 C99 C98 124.3(9) . . ?
C100 C99 C108 117.6(9) . . ?
C2 C7 H7A 109.5 . . ?
C2 C7 H7B 109.5 . . ?
C2 C7 H7C 109.5 . . ?
H7A C7 H7B 109.5 . . ?
H7A C7 H7C 109.5 . . ?
H7B C7 H7C 109.5 . . ?
C66 C67 H67 119.4 . . ?
C68 C67 H67 119.4 . . ?
C68 C67 C66 121.1(8) . . ?
C67 C66 C65 121.9(8) . . ?
C67 C66 C71 118.1(8) . . ?
C71 C66 C65 119.9(8) . . ?
N3 C13 C14 113.6(7) . . ?
N3 C13 H13A 108.8 . . ?
N3 C13 H13B 108.8 . . ?
C14 C13 H13A 108.8 . . ?
C14 C13 H13B 108.8 . . ?
H13A C13 H13B 107.7 . . ?
C54 C59 H59A 109.5 . . ?
C54 C59 H59B 109.5 . . ?
C54 C59 H59C 109.5 . . ?
H59A C59 H59B 109.5 . . ?
H59A C59 H59C 109.5 . . ?
H59B C59 H59C 109.5 . . ?
C47 C52 H52 119.9 . . ?
C51 C52 C47 120.1(10) . . ?
C51 C52 H52 119.9 . . ?
C93 C94 H94 119.4 . . ?
C95 C94 H94 119.4 . . ?
C95 C94 C93 121.2(9) . . ?
C28 C33 H33A 109.5 . . ?
C28 C33 H33B 109.5 . . ?
C28 C33 H33C 109.5 . . ?
H33A C33 H33B 109.5 . . ?
H33A C33 H33C 109.5 . . ?
H33B C33 H33C 109.5 . . ?
C92 C93 H93 119.8 . . ?
C94 C93 C92 120.4(8) . . ?
C94 C93 H93 119.8 . . ?
C94 C95 H95 120.1 . . ?
C94 C95 C96 119.8(10) . . ?
C96 C95 H95 120.1 . . ?
C25 C24 H24 120.8 . . ?
C23 C24 H24 120.8 . . ?
C23 C24 C25 118.3(10) . . ?
C78 C73 C72 122.0(10) . . ?
C78 C73 C74 118.2(10) . . ?
C74 C73 C72 119.8(10) . . ?
C14 C19 H19 119.6 . . ?
C18 C19 C14 120.7(9) . . ?
C18 C19 H19 119.6 . . ?
C80 C85 H85A 109.5 . . ?
C80 C85 H85B 109.5 . . ?
C80 C85 H85C 109.5 . . ?
H85A C85 H85B 109.5 . . ?
H85A C85 H85C 109.5 . . ?
H85B C85 H85C 109.5 . . ?
N24 C98 C99 114.3(7) . . ?
N24 C98 H98A 108.7 . . ?
N24 C98 H98B 108.7 . . ?
C99 C98 H98A 108.7 . . ?
C99 C98 H98B 108.7 . . ?
H98A C98 H98B 107.6 . . ?
C15 C16 H16 119.7 . . ?
C15 C16 C17 120.7(11) . . ?
C17 C16 H16 119.7 . . ?
C47 C48 H48 119.7 . . ?
C49 C48 C47 120.6(9) . . ?
C49 C48 H48 119.7 . . ?
C14 C15 H15 119.7 . . ?
C16 C15 C14 120.6(10) . . ?
C16 C15 H15 119.7 . . ?
C49 C50 H50 120.4 . . ?
C51 C50 H50 120.4 . . ?
C51 C50 C49 119.2(10) . . ?
C6 C8 H8A 109.5 . . ?
C6 C8 H8B 109.5 . . ?
C6 C8 H8C 109.5 . . ?
H8A C8 H8B 109.5 . . ?
H8A C8 H8C 109.5 . . ?
H8B C8 H8C 109.5 . . ?
N6 C20 H20A 109.1 . . ?
N6 C20 H20B 109.1 . . ?
N6 C20 C21 112.6(8) . . ?
H20A C20 H20B 107.8 . . ?
C21 C20 H20A 109.1 . . ?
C21 C20 H20B 109.1 . . ?
C48 C49 C50 120.7(10) . . ?
C48 C49 H49 119.6 . . ?
C50 C49 H49 119.6 . . ?
C52 C51 H51 119.4 . . ?
C50 C51 C52 121.1(9) . . ?
C50 C51 H51 119.4 . . ?
C58 C60 H60A 109.5 . . ?
C58 C60 H60B 109.5 . . ?
C58 C60 H60C 109.5 . . ?
H60A C60 H60B 109.5 . . ?
H60A C60 H60C 109.5 . . ?
H60B C60 H60C 109.5 . . ?
C68 C69 H69 120.6 . . ?
C70 C69 H69 120.6 . . ?
C70 C69 C68 118.9(9) . . ?
C67 C68 C69 119.4(9) . . ?
C67 C68 H68 120.3 . . ?
C69 C68 H68 120.3 . . ?
N15 C65 C66 112.6(7) . . ?
N15 C65 H65A 109.1 . . ?
N15 C65 H65B 109.1 . . ?
C66 C65 H65A 109.1 . . ?
C66 C65 H65B 109.1 . . ?
H65A C65 H65B 107.8 . . ?
C66 C71 H71 119.5 . . ?
C70 C71 C66 121.1(9) . . ?
C70 C71 H71 119.5 . . ?
C19 C18 H18 119.5 . . ?
C19 C18 C17 121.0(10) . . ?
C17 C18 H18 119.5 . . ?
C99 C108 H108 120.4 . . ?
C107 C108 C99 119.3(11) . . ?
C107 C108 H108 120.4 . . ?
C69 C70 H70 119.3 . . ?
C71 C70 C69 121.3(9) . . ?
C71 C70 H70 119.3 . . ?
C24 C25 H25 120.2 . . ?
C24 C25 C26 119.6(9) . . ?
C26 C25 H25 120.2 . . ?
C73 C78 H78 120.0 . . ?
C73 C78 C77 119.9(12) . . ?
C77 C78 H78 120.0 . . ?
N18 C72 H72A 109.1 . . ?
N18 C72 H72B 109.1 . . ?
C73 C72 N18 112.7(7) . . ?
C73 C72 H72A 109.1 . . ?
C73 C72 H72B 109.1 . . ?
H72A C72 H72B 107.8 . . ?
N21 C91 C92 112.1(7) . . ?
N21 C91 H91A 109.2 . . ?
N21 C91 H91B 109.2 . . ?
C92 C91 H91A 109.2 . . ?
C92 C91 H91B 109.2 . . ?
H91A C91 H91B 107.9 . . ?
C16 C17 H17 120.8 . . ?
C18 C17 C16 118.5(10) . . ?
C18 C17 H17 120.8 . . ?
C40 C45 H45 120.3 . . ?
C40 C45 C44 119.4(11) . . ?
C44 C45 H45 120.3 . . ?
C22 C21 C20 122.9(8) . . ?
C22 C21 C26 117.8(10) . . ?
C26 C21 C20 119.2(9) . . ?
C99 C100 H100 118.9 . . ?
C105 C100 C99 122.2(10) . . ?
C105 C100 H100 118.9 . . ?
C24 C23 H23 119.0 . . ?
C22 C23 C24 122.1(10) . . ?
C22 C23 H23 119.0 . . ?
C95 C96 H96 120.3 . . ?
C95 C96 C97 119.4(9) . . ?
C97 C96 H96 120.3 . . ?
C40 C41 H41 119.3 . . ?
C42 C41 C40 121.3(13) . . ?
C42 C41 H41 119.3 . . ?
C107 C106 H106 121.2 . . ?
C107 C106 C105 117.7(9) . . ?
C105 C106 H106 121.2 . . ?
C92 C97 H97 119.4 . . ?
C96 C97 C92 121.2(10) . . ?
C96 C97 H97 119.4 . . ?
C21 C22 H22 119.1 . . ?
C23 C22 C21 121.8(9) . . ?
C23 C22 H22 119.1 . . ?
C108 C107 C106 122.9(10) . . ?
C108 C107 H107 118.5 . . ?
C106 C107 H107 118.5 . . ?
Cl1 C101 H101 108.3 . . ?
Cl2 C101 Cl1 111.4(6) . . ?
Cl2 C101 H101 108.3 . . ?
Cl3 C101 Cl1 108.6(6) . . ?
Cl3 C101 Cl2 111.8(6) . . ?
Cl3 C101 H101 108.3 . . ?
C100 C105 C106 120.4(11) . . ?
C100 C105 H105 119.8 . . ?
C106 C105 H105 119.8 . . ?
C25 C26 H26 119.8 . . ?
C21 C26 C25 120.4(10) . . ?
C21 C26 H26 119.8 . . ?
C78 C77 H77 119.3 . . ?
C76 C77 C78 121.4(12) . . ?
C76 C77 H77 119.3 . . ?
C45 C44 H44 119.8 . . ?
C43 C44 C45 120.4(12) . . ?
C43 C44 H44 119.8 . . ?
C73 C74 H74 119.7 . . ?
C75 C74 C73 120.5(12) . . ?
C75 C74 H74 119.7 . . ?
C44 C43 H43 119.1 . . ?
C44 C43 C42 121.9(13) . . ?
C42 C43 H43 119.1 . . ?
C41 C42 H42 120.3 . . ?
C43 C42 C41 119.3(14) . . ?
C43 C42 H42 120.3 . . ?
Cl10 C104 H104 108.1 . . ?
Cl12 C104 Cl10 110.5(6) . . ?
Cl12 C104 Cl11 111.7(7) . . ?
Cl12 C104 H104 108.1 . . ?
Cl11 C104 Cl10 110.2(7) . . ?
Cl11 C104 H104 108.1 . . ?
C74 C75 H75 119.9 . . ?
C74 C75 C76 120.3(14) . . ?
C76 C75 H75 119.9 . . ?
Cl4 C102 Cl6 109.4(7) . . ?
Cl4 C102 H102 107.9 . . ?
Cl6 C102 H102 107.9 . . ?
Cl5 C102 Cl4 111.8(7) . . ?
Cl5 C102 Cl6 111.8(7) . . ?
Cl5 C102 H102 107.9 . . ?
C77 C76 C75 119.6(13) . . ?
C77 C76 H76 120.2 . . ?
C75 C76 H76 120.2 . . ?
Cl9 C103 Cl7 108.6(7) . . ?
Cl9 C103 Cl8 112.6(7) . . ?
Cl9 C103 H103 109.3 . . ?
Cl7 C103 Cl8 107.8(7) . . ?
Cl7 C103 H103 109.3 . . ?
Cl8 C103 H103 109.3 . . ?

loop_
_geom_bond_atom_site_label_1
_geom_bond_atom_site_label_2
_geom_bond_distance
_geom_bond_site_symmetry_2
_geom_bond_publ_flag
Cl1 C101 1.781(11) . ?
Cl2 C101 1.754(11) . ?
Cl10 C104 1.774(12) . ?
Cl4 C102 1.743(12) . ?
Cl12 C104 1.714(14) . ?
Cl9 C103 1.743(12) . ?
Cl11 C104 1.749(13) . ?
Cl3 C101 1.724(11) . ?
Cl6 C102 1.765(14) . ?
Cl7 C103 1.763(13) . ?
Cl8 C103 1.766(12) . ?
Cl5 C102 1.712(12) . ?
N15 N14 1.340(10) . ?
N15 C62 1.327(11) . ?
N15 C65 1.482(11) . ?
N17 N18 1.342(10) . ?
N17 N16 1.312(10) . ?
N10 N11 1.335(10) . ?
N10 C37 1.372(10) . ?
N18 C64 1.343(11) . ?
N18 C72 1.489(11) . ?
N1 N2 1.296(10) . ?
N1 C9 1.369(10) . ?
N24 N23 1.342(10) . ?
N24 C90 1.334(11) . ?
N24 C98 1.466(10) . ?
N12 N11 1.333(9) . ?
N12 C38 1.353(11) . ?
N12 C46 1.475(11) . ?
N9 N8 1.352(10) . ?
N9 C36 1.336(11) . ?
N9 C39 1.483(10) . ?
N14 N13 1.328(10) . ?
N16 C63 1.373(11) . ?
N23 N22 1.316(10) . ?
N6 N5 1.352(10) . ?
N6 C12 1.357(11) . ?
N6 C20 1.473(11) . ?
N2 N3 1.340(9) . ?
N7 N8 1.320(10) . ?
N7 C35 1.376(11) . ?
N3 C10 1.365(11) . ?
N3 C13 1.472(11) . ?
N13 C61 1.358(11) . ?
N19 N20 1.305(10) . ?
N19 C87 1.381(10) . ?
N21 N20 1.332(10) . ?
N21 C88 1.358(11) . ?
N21 C91 1.462(11) . ?
N22 C89 1.385(10) . ?
N5 N4 1.326(10) . ?
N4 C11 1.374(10) . ?
C29 C30 1.375(12) . ?
C29 C35 1.484(11) . ?
C29 C28 1.408(11) . ?
C4 H4 0.9500 . ?
C4 C5 1.394(11) . ?
C4 C3 1.391(11) . ?
C27 C28 1.400(12) . ?
C27 C1 1.509(10) . ?
C27 C32 1.414(12) . ?
C9 C3 1.473(11) . ?
C9 C10 1.388(11) . ?
C30 H30 0.9500 . ?
C30 C31 1.422(11) . ?
C90 H90 0.9500 . ?
C90 C89 1.374(12) . ?
C5 C6 1.408(11) . ?
C5 C11 1.472(11) . ?
C81 C82 1.375(11) . ?
C81 C80 1.405(11) . ?
C81 C87 1.490(11) . ?
C82 H82 0.9500 . ?
C82 C83 1.418(11) . ?
C84 C83 1.416(11) . ?
C84 C79 1.410(12) . ?
C84 C86 1.503(12) . ?
C2 C3 1.398(11) . ?
C2 C1 1.393(11) . ?
C2 C7 1.524(12) . ?
C35 C36 1.374(11) . ?
C37 C38 1.366(12) . ?
C37 C31 1.480(12) . ?
C55 C56 1.388(11) . ?
C55 C61 1.469(11) . ?
C55 C54 1.420(11) . ?
C83 C89 1.452(11) . ?
C56 H56 0.9500 . ?
C56 C57 1.392(11) . ?
C28 C33 1.516(12) . ?
C79 C80 1.393(12) . ?
C79 C53 1.499(11) . ?
C80 C85 1.488(11) . ?
C57 C63 1.481(11) . ?
C57 C58 1.404(11) . ?
C1 C6 1.413(12) . ?
C88 H88 0.9500 . ?
C88 C87 1.382(12) . ?
C6 C8 1.515(12) . ?
C61 C62 1.385(11) . ?
C36 H36 0.9500 . ?
C54 C53 1.401(12) . ?
C54 C59 1.503(12) . ?
C63 C64 1.371(12) . ?
C62 H62 0.9500 . ?
C53 C58 1.411(12) . ?
C12 H12 0.9500 . ?
C12 C11 1.370(12) . ?
C14 C13 1.482(13) . ?
C14 C19 1.388(13) . ?
C14 C15 1.385(13) . ?
C32 C31 1.409(11) . ?
C32 C34 1.500(11) . ?
C10 H10 0.9500 . ?
C38 H38 0.9500 . ?
C92 C93 1.385(14) . ?
C92 C91 1.513(14) . ?
C92 C97 1.390(13) . ?
C58 C60 1.499(12) . ?
C47 C46 1.494(13) . ?
C47 C52 1.395(13) . ?
C47 C48 1.405(14) . ?
C34 H34A 0.9800 . ?
C34 H34B 0.9800 . ?
C34 H34C 0.9800 . ?
C64 H64 0.9500 . ?
C46 H46A 0.9900 . ?
C46 H46B 0.9900 . ?
C86 H86A 0.9800 . ?
C86 H86B 0.9800 . ?
C86 H86C 0.9800 . ?
C39 H39A 0.9900 . ?
C39 H39B 0.9900 . ?
C39 C40 1.506(13) . ?
C40 C45 1.384(14) . ?
C40 C41 1.392(15) . ?
C99 C98 1.490(13) . ?
C99 C108 1.421(13) . ?
C99 C100 1.391(15) . ?
C7 H7A 0.9800 . ?
C7 H7B 0.9800 . ?
C7 H7C 0.9800 . ?
C67 H67 0.9500 . ?
C67 C66 1.385(13) . ?
C67 C68 1.373(15) . ?
C66 C65 1.500(13) . ?
C66 C71 1.391(13) . ?
C13 H13A 0.9900 . ?
C13 H13B 0.9900 . ?
C59 H59A 0.9800 . ?
C59 H59B 0.9800 . ?
C59 H59C 0.9800 . ?
C52 H52 0.9500 . ?
C52 C51 1.379(15) . ?
C94 H94 0.9500 . ?
C94 C93 1.372(15) . ?
C94 C95 1.360(15) . ?
C33 H33A 0.9800 . ?
C33 H33B 0.9800 . ?
C33 H33C 0.9800 . ?
C93 H93 0.9500 . ?
C95 H95 0.9500 . ?
C95 C96 1.374(17) . ?
C24 H24 0.9500 . ?
C24 C25 1.397(15) . ?
C24 C23 1.381(15) . ?
C73 C78 1.382(14) . ?
C73 C72 1.484(15) . ?
C73 C74 1.412(16) . ?
C19 H19 0.9500 . ?
C19 C18 1.371(16) . ?
C85 H85A 0.9800 . ?
C85 H85B 0.9800 . ?
C85 H85C 0.9800 . ?
C98 H98A 0.9900 . ?
C98 H98B 0.9900 . ?
C16 H16 0.9500 . ?
C16 C15 1.377(15) . ?
C16 C17 1.384(17) . ?
C48 H48 0.9500 . ?
C48 C49 1.374(15) . ?
C15 H15 0.9500 . ?
C50 H50 0.9500 . ?
C50 C49 1.378(15) . ?
C50 C51 1.378(16) . ?
C8 H8A 0.9800 . ?
C8 H8B 0.9800 . ?
C8 H8C 0.9800 . ?
C20 H20A 0.9900 . ?
C20 H20B 0.9900 . ?
C20 C21 1.511(15) . ?
C49 H49 0.9500 . ?
C51 H51 0.9500 . ?
C60 H60A 0.9800 . ?
C60 H60B 0.9800 . ?
C60 H60C 0.9800 . ?
C69 H69 0.9500 . ?
C69 C68 1.415(15) . ?
C69 C70 1.360(16) . ?
C68 H68 0.9500 . ?
C65 H65A 0.9900 . ?
C65 H65B 0.9900 . ?
C71 H71 0.9500 . ?
C71 C70 1.360(15) . ?
C18 H18 0.9500 . ?
C18 C17 1.378(17) . ?
C108 H108 0.9500 . ?
C108 C107 1.369(15) . ?
C70 H70 0.9500 . ?
C25 H25 0.9500 . ?
C25 C26 1.413(18) . ?
C78 H78 0.9500 . ?
C78 C77 1.39(2) . ?
C72 H72A 0.9900 . ?
C72 H72B 0.9900 . ?
C91 H91A 0.9900 . ?
C91 H91B 0.9900 . ?
C17 H17 0.9500 . ?
C45 H45 0.9500 . ?
C45 C44 1.410(18) . ?
C21 C22 1.378(15) . ?
C21 C26 1.408(14) . ?
C100 H100 0.9500 . ?
C100 C105 1.356(15) . ?
C23 H23 0.9500 . ?
C23 C22 1.356(16) . ?
C96 H96 0.9500 . ?
C96 C97 1.384(17) . ?
C41 H41 0.9500 . ?
C41 C42 1.37(2) . ?
C106 H106 0.9500 . ?
C106 C107 1.372(19) . ?
C106 C105 1.412(17) . ?
C97 H97 0.9500 . ?
C22 H22 0.9500 . ?
C107 H107 0.9500 . ?
C101 H101 1.0000 . ?
C105 H105 0.9500 . ?
C26 H26 0.9500 . ?
C77 H77 0.9500 . ?
C77 C76 1.35(2) . ?
C44 H44 0.9500 . ?
C44 C43 1.31(2) . ?
C74 H74 0.9500 . ?
C74 C75 1.37(2) . ?
C43 H43 0.9500 . ?
C43 C42 1.36(2) . ?
C42 H42 0.9500 . ?
C104 H104 1.0000 . ?
C75 H75 0.9500 . ?
C75 C76 1.39(2) . ?
C102 H102 1.0000 . ?
C76 H76 0.9500 . ?
C103 H103 1.0000 . ?

loop_
_geom_torsion_atom_site_label_1
_geom_torsion_atom_site_label_2
_geom_torsion_atom_site_label_3
_geom_torsion_atom_site_label_4
_geom_torsion
_geom_torsion_site_symmetry_1
_geom_torsion_site_symmetry_2
_geom_torsion_site_symmetry_3
_geom_torsion_site_symmetry_4
_geom_torsion_publ_flag
N15 N14 N13 C61 0.0(9) . . . . ?
N17 N18 C64 C63 -0.2(10) . . . . ?
N17 N18 C72 C73 -75.4(11) . . . . ?
N17 N16 C63 C57 179.1(7) . . . . ?
N17 N16 C63 C64 -0.2(10) . . . . ?
N10 C37 C38 N12 0.1(10) . . . . ?
N10 C37 C31 C30 -144.9(8) . . . . ?
N10 C37 C31 C32 33.9(13) . . . . ?
N18 N17 N16 C63 0.1(9) . . . . ?
N1 N2 N3 C10 -0.1(10) . . . . ?
N1 N2 N3 C13 -179.2(7) . . . . ?
N1 C9 C3 C4 26.4(11) . . . . ?
N1 C9 C3 C2 -151.8(8) . . . . ?
N1 C9 C10 N3 -0.5(9) . . . . ?
N24 N23 N22 C89 0.3(10) . . . . ?
N24 C90 C89 N22 -0.4(10) . . . . ?
N24 C90 C89 C83 177.7(8) . . . . ?
N9 C39 C40 C45 -101.6(9) . . . . ?
N9 C39 C40 C41 78.1(10) . . . . ?
N14 N15 C62 C61 0.5(10) . . . . ?
N14 N15 C65 C66 -58.6(11) . . . . ?
N14 N13 C61 C55 178.4(7) . . . . ?
N14 N13 C61 C62 0.3(10) . . . . ?
N16 N17 N18 C64 0.1(9) . . . . ?
N16 N17 N18 C72 178.4(8) . . . . ?
N16 C63 C64 N18 0.3(9) . . . . ?
N23 N24 C90 C89 0.6(10) . . . . ?
N23 N24 C98 C99 -59.9(12) . . . . ?
N23 N22 C89 C90 0.0(10) . . . . ?
N23 N22 C89 C83 -178.1(8) . . . . ?
N6 N5 N4 C11 1.2(9) . . . . ?
N6 C12 C11 N4 0.2(10) . . . . ?
N6 C12 C11 C5 -177.1(8) . . . . ?
N6 C20 C21 C22 -45.1(13) . . . . ?
N6 C20 C21 C26 137.2(9) . . . . ?
N2 N1 C9 C3 -177.4(7) . . . . ?
N2 N1 C9 C10 0.5(10) . . . . ?
N2 N3 C10 C9 0.4(10) . . . . ?
N2 N3 C13 C14 74.1(10) . . . . ?
N7 C35 C36 N9 -0.7(9) . . . . ?
N8 N9 C36 C35 0.6(10) . . . . ?
N8 N9 C39 C40 73.9(10) . . . . ?
N8 N7 C35 C29 -179.1(7) . . . . ?
N8 N7 C35 C36 0.6(9) . . . . ?
N13 C61 C62 N15 -0.4(9) . . . . ?
N11 N10 C37 C38 0.2(10) . . . . ?
N11 N10 C37 C31 177.6(8) . . . . ?
N11 N12 C38 C37 -0.3(10) . . . . ?
N11 N12 C46 C47 84.4(9) . . . . ?
N21 C88 C87 N19 0.7(9) . . . . ?
N21 C88 C87 C81 177.0(8) . . . . ?
N5 N6 C12 C11 0.6(9) . . . . ?
N5 N6 C20 C21 -60.1(10) . . . . ?
N5 N4 C11 C5 176.5(8) . . . . ?
N5 N4 C11 C12 -0.9(10) . . . . ?
N20 N19 C87 C81 -176.4(8) . . . . ?
N20 N19 C87 C88 0.1(10) . . . . ?
N20 N21 C88 C87 -1.2(10) . . . . ?
N20 N21 C91 C92 55.7(11) . . . . ?
C29 C30 C31 C37 178.3(7) . . . . ?
C29 C30 C31 C32 -0.6(12) . . . . ?
C29 C35 C36 N9 179.0(9) . . . . ?
C4 C5 C6 C1 2.0(11) . . . . ?
C4 C5 C6 C8 -177.7(7) . . . . ?
C4 C5 C11 N4 -144.6(8) . . . . ?
C4 C5 C11 C12 32.3(13) . . . . ?
C27 C1 C6 C5 175.9(7) . . . . ?
C27 C1 C6 C8 -4.3(11) . . . . ?
C27 C32 C31 C30 0.6(11) . . . . ?
C27 C32 C31 C37 -178.2(7) . . . . ?
C9 N1 N2 N3 -0.3(10) . . . . ?
C30 C29 C35 N7 29.3(11) . . . . ?
C30 C29 C35 C36 -150.4(9) . . . . ?
C30 C29 C28 C27 -1.5(12) . . . . ?
C30 C29 C28 C33 -179.7(8) . . . . ?
C90 N24 N23 N22 -0.6(10) . . . . ?
C90 N24 C98 C99 122.4(9) . . . . ?
C5 C4 C3 C9 -178.7(7) . . . . ?
C5 C4 C3 C2 -0.4(12) . . . . ?
C81 C82 C83 C84 0.0(12) . . . . ?
C81 C82 C83 C89 179.0(7) . . . . ?
C82 C81 C80 C79 -2.0(12) . . . . ?
C82 C81 C80 C85 177.4(8) . . . . ?
C82 C81 C87 N19 146.4(8) . . . . ?
C82 C81 C87 C88 -29.4(13) . . . . ?
C82 C83 C89 N22 142.8(9) . . . . ?
C82 C83 C89 C90 -34.9(13) . . . . ?
C84 C83 C89 N22 -38.2(14) . . . . ?
C84 C83 C89 C90 144.0(9) . . . . ?
C84 C79 C80 C81 0.4(12) . . . . ?
C84 C79 C80 C85 -179.0(8) . . . . ?
C84 C79 C53 C54 -89.3(9) . . . . ?
C84 C79 C53 C58 93.9(10) . . . . ?
C2 C1 C6 C5 -1.1(12) . . . . ?
C2 C1 C6 C8 178.6(7) . . . . ?
C35 N7 N8 N9 -0.3(9) . . . . ?
C35 C29 C30 C31 -176.0(7) . . . . ?
C35 C29 C28 C27 175.4(7) . . . . ?
C35 C29 C28 C33 -2.8(12) . . . . ?
C37 N10 N11 N12 -0.3(9) . . . . ?
C55 C56 C57 C63 178.2(7) . . . . ?
C55 C56 C57 C58 -0.3(12) . . . . ?
C55 C61 C62 N15 -178.3(9) . . . . ?
C55 C54 C53 C79 -177.0(7) . . . . ?
C55 C54 C53 C58 -0.3(12) . . . . ?
C83 C84 C79 C80 1.3(12) . . . . ?
C83 C84 C79 C53 177.8(7) . . . . ?
C3 C4 C5 C6 -1.3(12) . . . . ?
C3 C4 C5 C11 178.2(7) . . . . ?
C3 C9 C10 N3 177.1(9) . . . . ?
C3 C2 C1 C27 -177.6(7) . . . . ?
C3 C2 C1 C6 -0.6(11) . . . . ?
C56 C55 C61 N13 -27.6(11) . . . . ?
C56 C55 C61 C62 150.0(9) . . . . ?
C56 C55 C54 C53 2.5(11) . . . . ?
C56 C55 C54 C59 -178.5(7) . . . . ?
C56 C57 C63 N16 -27.2(11) . . . . ?
C56 C57 C63 C64 151.9(9) . . . . ?
C56 C57 C58 C53 2.5(11) . . . . ?
C56 C57 C58 C60 179.6(8) . . . . ?
C28 C29 C30 C31 1.1(12) . . . . ?
C28 C29 C35 N7 -147.7(8) . . . . ?
C28 C29 C35 C36 32.6(14) . . . . ?
C28 C27 C1 C2 -94.4(10) . . . . ?
C28 C27 C1 C6 88.5(9) . . . . ?
C28 C27 C32 C31 -1.1(11) . . . . ?
C28 C27 C32 C34 179.1(8) . . . . ?
C79 C84 C83 C82 -1.5(12) . . . . ?
C79 C84 C83 C89 179.5(8) . . . . ?
C79 C53 C58 C57 174.6(7) . . . . ?
C79 C53 C58 C60 -2.6(12) . . . . ?
C80 C81 C82 C83 1.9(12) . . . . ?
C80 C81 C87 N19 -33.7(13) . . . . ?
C80 C81 C87 C88 150.5(9) . . . . ?
C80 C79 C53 C54 87.3(10) . . . . ?
C80 C79 C53 C58 -89.5(9) . . . . ?
C57 C63 C64 N18 -178.9(8) . . . . ?
C1 C27 C28 C29 -174.5(7) . . . . ?
C1 C27 C28 C33 3.8(11) . . . . ?
C1 C27 C32 C31 175.1(7) . . . . ?
C1 C27 C32 C34 -4.7(11) . . . . ?
C1 C2 C3 C4 1.4(11) . . . . ?
C1 C2 C3 C9 179.5(7) . . . . ?
C88 N21 N20 N19 1.4(10) . . . . ?
C88 N21 C91 C92 -127.5(9) . . . . ?
C87 N19 N20 N21 -0.9(10) . . . . ?
C87 C81 C82 C83 -178.3(7) . . . . ?
C87 C81 C80 C79 178.1(7) . . . . ?
C87 C81 C80 C85 -2.5(13) . . . . ?
C6 C5 C11 N4 34.9(12) . . . . ?
C6 C5 C11 C12 -148.2(9) . . . . ?
C61 C55 C56 C57 179.3(7) . . . . ?
C61 C55 C54 C53 -179.0(7) . . . . ?
C61 C55 C54 C59 0.0(12) . . . . ?
C36 N9 N8 N7 -0.2(9) . . . . ?
C36 N9 C39 C40 -105.1(10) . . . . ?
C54 C55 C56 C57 -2.2(12) . . . . ?
C54 C55 C61 N13 153.9(8) . . . . ?
C54 C55 C61 C62 -28.5(14) . . . . ?
C54 C53 C58 C57 -2.1(12) . . . . ?
C54 C53 C58 C60 -179.3(8) . . . . ?
C63 C57 C58 C53 -176.0(7) . . . . ?
C63 C57 C58 C60 1.1(12) . . . . ?
C62 N15 N14 N13 -0.3(10) . . . . ?
C62 N15 C65 C66 123.0(10) . . . . ?
C53 C79 C80 C81 -176.0(7) . . . . ?
C53 C79 C80 C85 4.5(12) . . . . ?
C12 N6 N5 N4 -1.2(9) . . . . ?
C12 N6 C20 C21 124.4(10) . . . . ?
C14 C19 C18 C17 -1.4(15) . . . . ?
C32 C27 C28 C29 1.5(12) . . . . ?
C32 C27 C28 C33 179.8(8) . . . . ?
C32 C27 C1 C2 89.3(9) . . . . ?
C32 C27 C1 C6 -87.8(10) . . . . ?
C10 N3 C13 C14 -104.9(10) . . . . ?
C10 C9 C3 C4 -151.0(9) . . . . ?
C10 C9 C3 C2 30.9(14) . . . . ?
C38 N12 N11 N10 0.4(10) . . . . ?
C38 N12 C46 C47 -93.6(10) . . . . ?
C38 C37 C31 C30 32.0(13) . . . . ?
C38 C37 C31 C32 -149.2(9) . . . . ?
C58 C57 C63 N16 151.3(8) . . . . ?
C58 C57 C63 C64 -29.7(14) . . . . ?
C11 C5 C6 C1 -177.4(7) . . . . ?
C11 C5 C6 C8 2.8(12) . . . . ?
C31 C37 C38 N12 -177.2(8) . . . . ?
C47 C52 C51 C50 -0.8(15) . . . . ?
C47 C48 C49 C50 -0.7(16) . . . . ?
C34 C32 C31 C30 -179.6(7) . . . . ?
C34 C32 C31 C37 1.6(13) . . . . ?
C64 N18 C72 C73 102.7(11) . . . . ?
C46 N12 N11 N10 -177.9(7) . . . . ?
C46 N12 C38 C37 177.8(8) . . . . ?
C46 C47 C52 C51 -179.3(9) . . . . ?
C46 C47 C48 C49 -180.0(9) . . . . ?
C86 C84 C83 C82 177.3(8) . . . . ?
C86 C84 C83 C89 -1.7(13) . . . . ?
C86 C84 C79 C80 -177.5(8) . . . . ?
C86 C84 C79 C53 -1.0(11) . . . . ?
C39 N9 N8 N7 -179.4(7) . . . . ?
C39 N9 C36 C35 179.7(8) . . . . ?
C39 C40 C45 C44 -178.2(8) . . . . ?
C39 C40 C41 C42 178.3(11) . . . . ?
C40 C45 C44 C43 -1.2(16) . . . . ?
C40 C41 C42 C43 1(2) . . . . ?
C99 C108 C107 C106 0.7(16) . . . . ?
C99 C100 C105 C106 -0.8(17) . . . . ?
C7 C2 C3 C4 -178.5(7) . . . . ?
C7 C2 C3 C9 -0.3(12) . . . . ?
C7 C2 C1 C27 2.2(11) . . . . ?
C7 C2 C1 C6 179.2(7) . . . . ?
C67 C66 C65 N15 -42.7(11) . . . . ?
C67 C66 C71 C70 -2.4(13) . . . . ?
C66 C67 C68 C69 0.3(13) . . . . ?
C66 C71 C70 C69 3.2(15) . . . . ?
C13 N3 C10 C9 179.5(8) . . . . ?
C13 C14 C19 C18 -179.5(8) . . . . ?
C13 C14 C15 C16 -177.4(9) . . . . ?
C59 C54 C53 C79 3.9(11) . . . . ?
C59 C54 C53 C58 -179.4(8) . . . . ?
C52 C47 C46 N12 -120.0(9) . . . . ?
C52 C47 C48 C49 1.2(14) . . . . ?
C94 C95 C96 C97 -0.5(18) . . . . ?
C93 C92 C91 N21 46.6(12) . . . . ?
C93 C92 C97 C96 1.0(16) . . . . ?
C93 C94 C95 C96 1.2(17) . . . . ?
C95 C94 C93 C92 -0.8(16) . . . . ?
C95 C96 C97 C92 -0.6(18) . . . . ?
C24 C25 C26 C21 -1.0(18) . . . . ?
C24 C23 C22 C21 1.6(18) . . . . ?
C73 C78 C77 C76 0.3(17) . . . . ?
C73 C74 C75 C76 2(2) . . . . ?
C19 C14 C13 N3 57.4(10) . . . . ?
C19 C14 C15 C16 2.8(13) . . . . ?
C19 C18 C17 C16 -0.6(15) . . . . ?
C98 N24 N23 N22 -178.7(8) . . . . ?
C98 N24 C90 C89 178.5(9) . . . . ?
C98 C99 C108 C107 179.2(9) . . . . ?
C98 C99 C100 C105 -179.0(9) . . . . ?
C48 C47 C46 N12 61.2(10) . . . . ?
C48 C47 C52 C51 -0.5(14) . . . . ?
C15 C14 C13 N3 -122.4(8) . . . . ?
C15 C14 C19 C18 0.3(13) . . . . ?
C15 C16 C17 C18 3.7(15) . . . . ?
C20 N6 N5 N4 -177.5(8) . . . . ?
C20 N6 C12 C11 176.4(9) . . . . ?
C20 C21 C22 C23 -177.7(10) . . . . ?
C20 C21 C26 C25 177.5(10) . . . . ?
C49 C50 C51 C52 1.4(15) . . . . ?
C51 C50 C49 C48 -0.6(15) . . . . ?
C68 C67 C66 C65 -178.4(8) . . . . ?
C68 C67 C66 C71 0.6(13) . . . . ?
C68 C69 C70 C71 -2.2(15) . . . . ?
C65 N15 N14 N13 -179.0(7) . . . . ?
C65 N15 C62 C61 179.0(8) . . . . ?
C65 C66 C71 C70 176.7(9) . . . . ?
C71 C66 C65 N15 138.3(8) . . . . ?
C108 C99 C98 N24 156.1(8) . . . . ?
C108 C99 C100 C105 -0.6(15) . . . . ?
C70 C69 C68 C67 0.5(14) . . . . ?
C25 C24 C23 C22 -2.9(17) . . . . ?
C78 C73 C72 N18 101.7(10) . . . . ?
C78 C73 C74 C75 0.0(17) . . . . ?
C78 C77 C76 C75 1.5(19) . . . . ?
C72 N18 C64 C63 -178.4(8) . . . . ?
C72 C73 C78 C77 178.6(9) . . . . ?
C72 C73 C74 C75 -179.7(11) . . . . ?
C91 N21 N20 N19 178.6(8) . . . . ?
C91 N21 C88 C87 -178.3(8) . . . . ?
C91 C92 C93 C94 176.9(9) . . . . ?
C91 C92 C97 C96 -176.2(10) . . . . ?
C17 C16 C15 C14 -4.9(15) . . . . ?
C45 C40 C41 C42 -2.1(16) . . . . ?
C45 C44 C43 C42 0(2) . . . . ?
C100 C99 C98 N24 -25.5(13) . . . . ?
C100 C99 C108 C107 0.7(14) . . . . ?
C23 C24 C25 C26 2.5(17) . . . . ?
C41 C40 C45 C44 2.2(13) . . . . ?
C97 C92 C93 C94 -0.3(14) . . . . ?
C97 C92 C91 N21 -136.3(9) . . . . ?
C22 C21 C26 C25 -0.3(16) . . . . ?
C107 C106 C105 C100 2.1(17) . . . . ?
C105 C106 C107 C108 -2.1(17) . . . . ?
C26 C21 C22 C23 0.0(16) . . . . ?
C44 C43 C42 C41 0(2) . . . . ?
C74 C73 C78 C77 -1.1(14) . . . . ?
C74 C73 C72 N18 -78.6(11) . . . . ?
C74 C75 C76 C77 -3(2) . . . . ?

loop_
_exptl_oxdiff_crystal_face_indexfrac_h
_exptl_oxdiff_crystal_face_indexfrac_k
_exptl_oxdiff_crystal_face_indexfrac_l
_exptl_oxdiff_crystal_face_x
_exptl_oxdiff_crystal_face_y
_exptl_oxdiff_crystal_face_z
-6.8798 -2.4500 2.7844 0.3915 -0.4603 0.7968
1.9265 -30.7474 -1.2868 0.7357 0.6289 -0.2515
-1.3620 31.4624 0.6538 -0.7513 -0.6426 0.1506
1.2468 -2.1357 -6.8959 0.4652 -0.5410 -0.7007
6.4913 3.0489 -0.8005 -0.5226 0.6128 -0.5928
-4.1456 0.6832 7.0279 -0.2129 0.2453 0.9458
